data_7035889
loop_
_publ_author_name
'Ge, Jing-Yuan'
'Ru, Jing'
'Gao, Feng'
'Song, You'
'Zhou, Xin-Hui'
'Zuo, Jing-Lin'

_publ_section_title
;
 Pentanuclear lanthanide pyramids based on thiacalix[4]arene ligand
 exhibiting slow magnetic relaxation.
;
_journal_issue 35
_journal_name_full 'Dalton transactions (Cambridge, England : 2003)'
_journal_page_first 15481
_journal_page_last 15490
_journal_paper_doi 10.1039/c5dt02062j
_journal_volume 44
_journal_year 2015
_chemical_formula_moiety 'C74 H103 Cl6 Er5 O23 S4'
_chemical_formula_sum 'C74 H103 Cl6 Er5 O23 S4'
_chemical_formula_weight 2537.80
_chemical_name_systematic
; 
 ? 
;
_space_group_IT_number 2
_symmetry_cell_setting triclinic
_symmetry_space_group_name_Hall '-P 1'
_symmetry_space_group_name_H-M 'P -1'
_atom_sites_solution_hydrogens geom
_atom_sites_solution_primary direct
_atom_sites_solution_secondary difmap
_audit_creation_method SHELXL-97
_audit_update_record
;
2015-07-10 deposited with the CCDC.
2015-07-20 downloaded from the CCDC.
;
_cell_angle_alpha 92.311(4)
_cell_angle_beta 90.557(4)
_cell_angle_gamma 111.324(3)
_cell_formula_units_Z 2
_cell_length_a 16.261(4)
_cell_length_b 17.318(4)
_cell_length_c 19.980(5)
_cell_measurement_reflns_used 6274
_cell_measurement_temperature 123(2)
_cell_measurement_theta_max 24.72
_cell_measurement_theta_min 2.42
_cell_volume 5235(2)
_computing_cell_refinement 'Bruker SMART'
_computing_data_collection 'Bruker SMART'
_computing_data_reduction 'Bruker SMART'
_computing_molecular_graphics 'Bruker SHELXTL'
_computing_publication_material 'Bruker SHELXTL'
_computing_structure_refinement 'SHELXL-97 (Sheldrick, 1997)'
_computing_structure_solution 'SHELXS-97 (Sheldrick, 1990)'
_diffrn_ambient_temperature 123(2)
_diffrn_measured_fraction_theta_full 0.992
_diffrn_measured_fraction_theta_max 0.992
_diffrn_measurement_device_type 'CCD area detector'
_diffrn_measurement_method 'phi and omega scans'
_diffrn_radiation_monochromator graphite
_diffrn_radiation_source 'fine-focus sealed tube'
_diffrn_radiation_type MoK\a
_diffrn_radiation_wavelength 0.71073
_diffrn_reflns_av_R_equivalents 0.0664
_diffrn_reflns_av_unetI/netI 0.1012
_diffrn_reflns_limit_h_max 19
_diffrn_reflns_limit_h_min -19
_diffrn_reflns_limit_k_max 21
_diffrn_reflns_limit_k_min -21
_diffrn_reflns_limit_l_max 24
_diffrn_reflns_limit_l_min -21
_diffrn_reflns_number 41038
_diffrn_reflns_theta_full 25.60
_diffrn_reflns_theta_max 25.60
_diffrn_reflns_theta_min 1.47
_exptl_absorpt_coefficient_mu 4.254
_exptl_absorpt_correction_T_max 0.3618
_exptl_absorpt_correction_T_min 0.3257
_exptl_absorpt_correction_type multi-scan
_exptl_absorpt_process_details sadabs
_exptl_crystal_colour pink
_exptl_crystal_density_diffrn 1.610
_exptl_crystal_density_method 'not measured'
_exptl_crystal_description block
_exptl_crystal_F_000 2474
_exptl_crystal_size_max 0.34
_exptl_crystal_size_mid 0.33
_exptl_crystal_size_min 0.30
_refine_diff_density_max 1.913
_refine_diff_density_min -1.889
_refine_diff_density_rms 0.284
_refine_ls_extinction_method none
_refine_ls_goodness_of_fit_ref 1.003
_refine_ls_hydrogen_treatment mixed
_refine_ls_matrix_type full
_refine_ls_number_parameters 1090
_refine_ls_number_reflns 19543
_refine_ls_number_restraints 239
_refine_ls_restrained_S_all 1.012
_refine_ls_R_factor_all 0.1109
_refine_ls_R_factor_gt 0.0606
_refine_ls_shift/su_max 0.028
_refine_ls_shift/su_mean 0.001
_refine_ls_structure_factor_coef Fsqd
_refine_ls_weighting_details 'calc w=1/[\s^2^(Fo^2^)+(0.1367P)^2^+6.9806P] where P=(Fo^2^+2Fc^2^)/3'
_refine_ls_weighting_scheme calc
_refine_ls_wR_factor_gt 0.1711
_refine_ls_wR_factor_ref 0.2373
_reflns_number_gt 11835
_reflns_number_total 19543
_reflns_threshold_expression >2sigma(I)
_cod_data_source_file c5dt02062j2.cif
_cod_data_source_block 1
_cod_depositor_comments
;
The following automatic conversions were performed:

'_symmetry_cell_setting' value 'Triclinic' changed to 'triclinic'
according to
/usr/data/users/saulius/crontab/automatic-downloads/rss-feeds/RSC/lib/dictionaries/cif_core.dic
dictionary named 'cif_core.dic' version 2.4.2 from 2011-04-26.

Automatic conversion script
Id: cif_fix_values 3271 2015-04-21 07:52:19Z andrius 

 Adding full bibliography for 7035887--7035892.cif.
;
_cod_original_sg_symbol_H-M P-1
_cod_database_code 7035889

loop_
_symmetry_equiv_pos_as_xyz
'x, y, z'
'-x, -y, -z'

loop_
_atom_site_label
_atom_site_type_symbol
_atom_site_fract_x
_atom_site_fract_y
_atom_site_fract_z
_atom_site_U_iso_or_equiv
_atom_site_adp_type
_atom_site_occupancy
_atom_site_symmetry_multiplicity
_atom_site_calc_flag
_atom_site_refinement_flags
Er1 Er 0.88239(2) -0.03949(2) 0.25760(2) 0.03994(10) Uani 1 1 d .
Er2 Er 0.75636(3) -0.02907(2) 0.117983(19) 0.04126(10) Uani 1 1 d .
Er3 Er 0.58389(2) -0.03232(2) 0.22306(2) 0.04152(11) Uani 1 1 d .
Er4 Er 0.71048(3) -0.04227(2) 0.363389(19) 0.03972(10) Uani 1 1 d .
Er5 Er 0.66293(3) -0.21010(2) 0.22789(2) 0.04626(11) Uani 1 1 d .
O1 O 0.8839(4) 0.0551(3) 0.1765(3) 0.0461(17) Uani 1 1 d .
O2 O 0.6799(4) 0.0583(4) 0.1499(3) 0.0490(17) Uani 1 1 d .
O3 O 0.6540(4) 0.0507(3) 0.3177(3) 0.0410(15) Uani 1 1 d .
O4 O 0.8534(3) 0.0438(3) 0.3416(3) 0.0403(15) Uani 1 1 d .
O5 O 0.7393(3) -0.0207(3) 0.2408(3) 0.0397(15) Uani 1 1 d .
O6 O 0.7703(4) -0.1322(3) 0.3144(3) 0.0426(16) Uani 1 1 d .
O7 O 0.7947(3) -0.1257(3) 0.1738(3) 0.0410(15) Uani 1 1 d .
O8 O 0.6230(4) -0.1206(3) 0.1554(3) 0.0451(17) Uani 1 1 d .
O9 O 0.5985(3) -0.1286(3) 0.2950(3) 0.0435(16) Uani 1 1 d .
O10 O 0.9590(5) -0.0895(5) 0.3289(4) 0.074(2) Uani 1 1 d .
O11 O 0.9846(4) -0.0651(4) 0.1958(4) 0.062(2) Uani 1 1 d .
O12 O 0.8426(5) -0.0562(4) 0.0391(3) 0.064(2) Uani 1 1 d .
O13 O 0.6705(5) -0.0637(5) 0.0256(3) 0.073(2) Uani 1 1 d .
O14 O 0.4755(4) -0.0724(4) 0.1438(4) 0.073(2) Uani 1 1 d .
O15 O 0.4579(4) -0.0559(5) 0.2798(4) 0.074(2) Uani 1 1 d U
O16 O 0.6061(4) -0.0738(4) 0.4410(3) 0.067(2) Uani 1 1 d .
O17 O 0.7744(5) -0.0802(5) 0.4514(4) 0.079(2) Uani 1 1 d .
O18 O 0.6125(5) -0.2893(4) 0.3194(4) 0.072(2) Uani 1 1 d .
O19 O 0.7504(5) -0.2896(4) 0.2377(4) 0.064(2) Uani 1 1 d .
O20 O 0.6523(5) -0.2827(4) 0.1278(4) 0.070(2) Uani 1 1 d .
O21 O 0.5155(4) -0.2794(4) 0.2073(4) 0.062(2) Uani 1 1 d .
O24 O 0.2973(11) 0.2881(12) 0.3205(11) 0.320(11) Uani 1 1 d .
H24C H 0.2722 0.2360 0.3131 0.384 Uiso 1 1 d R
H24D H 0.3409 0.3049 0.2947 0.384 Uiso 1 1 d R
S1 S 1.03256(14) 0.11510(14) 0.28137(12) 0.0474(6) Uani 1 1 d .
S2 S 0.83484(16) 0.13601(15) 0.06041(11) 0.0495(6) Uani 1 1 d .
S3 S 0.55928(15) 0.12789(14) 0.22412(12) 0.0480(6) Uani 1 1 d .
S4 S 0.75987(16) 0.11348(14) 0.44567(11) 0.0486(6) Uani 1 1 d .
Cl1 Cl 0.8745(6) 0.2831(5) 0.2529(4) 0.258(3) Uani 1 1 d DU
Cl2 Cl 0.9174(6) 0.4518(4) 0.2947(5) 0.265(4) Uani 1 1 d DU
Cl3 Cl 0.5440(9) 0.4939(10) 0.2587(7) 0.362(8) Uani 0.50 1 d PDU
Cl4 Cl 0.4674(12) 0.4786(10) 0.1452(6) 0.341(8) Uani 0.50 1 d PDU
Cl5 Cl 0.2693(8) 0.1307(10) 0.2608(7) 0.285(7) Uani 0.50 1 d PDU
Cl6 Cl 0.3959(9) 0.2632(8) 0.2294(8) 0.284(6) Uani 0.50 1 d PDU
Cl7 Cl 0.4107(8) 0.7517(6) 0.3757(7) 0.205(5) Uani 0.50 1 d PDU
Cl8 Cl 0.2938(8) 0.6062(9) 0.3349(8) 0.298(8) Uani 0.50 1 d PDU
Cl9 Cl 0.9118(10) 0.3353(10) 0.9084(8) 0.297(6) Uani 0.50 1 d PDU
Cl10 Cl 0.8990(12) 0.3349(10) 0.7778(9) 0.309(7) Uani 0.50 1 d PDU
C1 C 1.2139(9) 0.3698(8) 0.1046(7) 0.123(5) Uani 1 1 d U
H1A H 1.2060 0.3121 0.0999 0.185 Uiso 1 1 calc R
H1B H 1.2634 0.3980 0.1344 0.185 Uiso 1 1 calc R
H1C H 1.2247 0.3938 0.0616 0.185 Uiso 1 1 calc RD
C2 C 1.1540(12) 0.4346(9) 0.2021(8) 0.148(6) Uani 1 1 d U
H2A H 1.1299 0.4774 0.1992 0.222 Uiso 1 1 calc R
H2B H 1.2168 0.4593 0.2096 0.222 Uiso 1 1 calc R
H2C H 1.1279 0.4003 0.2386 0.222 Uiso 1 1 calc R
C3 C 1.1007(11) 0.4291(8) 0.0886(8) 0.128(6) Uani 1 1 d U
H3A H 1.0918 0.4052 0.0437 0.192 Uiso 1 1 calc R
H3B H 1.1437 0.4846 0.0889 0.192 Uiso 1 1 calc R
H3C H 1.0458 0.4306 0.1048 0.192 Uiso 1 1 calc R
C4 C 1.1327(9) 0.3782(8) 0.1326(7) 0.092(3) Uani 1 1 d U
C5 C 1.0646(8) 0.2935(6) 0.1460(6) 0.070(3) Uani 1 1 d U
C6 C 1.0744(7) 0.2485(6) 0.1984(5) 0.060(3) Uani 1 1 d .
H6A H 1.1225 0.2728 0.2278 0.072 Uiso 1 1 calc R
C7 C 1.0164(6) 0.1686(5) 0.2102(4) 0.046(2) Uani 1 1 d .
C8 C 0.9440(6) 0.1313(5) 0.1671(4) 0.043(2) Uani 1 1 d .
C9 C 0.9341(6) 0.1779(5) 0.1141(4) 0.049(3) Uani 1 1 d .
C10 C 0.9925(7) 0.2578(6) 0.1075(5) 0.060(3) Uani 1 1 d .
H10 H 0.9808 0.2886 0.0741 0.071 Uiso 1 1 calc R
C11 C 0.8395(12) 0.4461(9) 0.0835(10) 0.144(5) Uani 1 1 d U
H11A H 0.8746 0.4446 0.1220 0.216 Uiso 1 1 calc R
H11B H 0.8483 0.5027 0.0751 0.216 Uiso 1 1 calc R
H11C H 0.8569 0.4210 0.0453 0.216 Uiso 1 1 calc R
C12 C 0.7365(12) 0.4506(9) 0.1571(9) 0.136(5) Uani 1 1 d U
H12A H 0.6767 0.4336 0.1717 0.204 Uiso 1 1 calc R
H12B H 0.7565 0.5078 0.1458 0.204 Uiso 1 1 calc R
H12C H 0.7736 0.4443 0.1925 0.204 Uiso 1 1 calc R
C13 C 0.6912(11) 0.3938(10) 0.0293(9) 0.150(6) Uani 1 1 d U
H13A H 0.7066 0.3587 -0.0027 0.225 Uiso 1 1 calc R
H13B H 0.7077 0.4485 0.0128 0.225 Uiso 1 1 calc R
H13C H 0.6287 0.3715 0.0359 0.225 Uiso 1 1 calc R
C14 C 0.7408(9) 0.3979(7) 0.0968(7) 0.092(3) Uani 1 1 d U
C15 C 0.7236(7) 0.3059(6) 0.1105(6) 0.072(3) Uani 1 1 d U
C16 C 0.7769(7) 0.2671(6) 0.0835(5) 0.059(3) Uani 1 1 d .
H16 H 0.8229 0.2966 0.0564 0.071 Uiso 1 1 calc R
C17 C 0.7634(6) 0.1829(6) 0.0959(4) 0.051(3) Uani 1 1 d .
C18 C 0.6917(5) 0.1364(5) 0.1385(4) 0.041(2) Uani 1 1 d .
C19 C 0.6461(6) 0.1801(6) 0.1642(4) 0.048(3) Uani 1 1 d .
C20 C 0.6608(7) 0.2624(5) 0.1523(5) 0.055(3) Uani 1 1 d .
H20 H 0.6264 0.2882 0.1737 0.066 Uiso 1 1 calc R
C21 C 0.6800(11) 0.4306(9) 0.3664(9) 0.131(4) Uani 1 1 d U
H21A H 0.7399 0.4396 0.3551 0.197 Uiso 1 1 calc R
H21B H 0.6768 0.4809 0.3862 0.197 Uiso 1 1 calc R
H21C H 0.6431 0.4146 0.3265 0.197 Uiso 1 1 calc R
C22 C 0.7103(10) 0.4031(8) 0.4735(8) 0.119(4) Uani 1 1 d U
H22A H 0.6869 0.3722 0.5122 0.178 Uiso 1 1 calc R
H22B H 0.7149 0.4596 0.4814 0.178 Uiso 1 1 calc R
H22C H 0.7678 0.4018 0.4649 0.178 Uiso 1 1 calc R
C23 C 0.5619(10) 0.3528(9) 0.4277(9) 0.124(4) Uani 1 1 d U
H23A H 0.5269 0.3377 0.3869 0.186 Uiso 1 1 calc R
H23B H 0.5585 0.4029 0.4474 0.186 Uiso 1 1 calc R
H23C H 0.5399 0.3090 0.4583 0.186 Uiso 1 1 calc R
C24 C 0.6498(9) 0.3653(7) 0.4137(7) 0.090(3) Uani 1 1 d U
C25 C 0.6553(7) 0.2842(6) 0.3906(6) 0.071(3) Uani 1 1 d U
C26 C 0.6098(6) 0.2431(6) 0.3268(5) 0.052(3) Uani 1 1 d U
H26 H 0.5791 0.2684 0.3018 0.062 Uiso 1 1 calc R
C27 C 0.6125(6) 0.1700(5) 0.3049(4) 0.046(2) Uani 1 1 d .
C28 C 0.6559(6) 0.1257(5) 0.3406(4) 0.044(2) Uani 1 1 d .
C29 C 0.7027(5) 0.1646(5) 0.3974(4) 0.042(2) Uani 1 1 d .
C30 C 0.6986(6) 0.2401(5) 0.4216(5) 0.051(3) Uani 1 1 d .
H30 H 0.7277 0.2623 0.4622 0.062 Uiso 1 1 calc R
C31 C 1.0982(12) 0.4224(9) 0.4085(9) 0.145(6) Uani 1 1 d U
H31A H 1.1548 0.4270 0.3915 0.217 Uiso 1 1 calc R
H31B H 1.1016 0.4751 0.4279 0.217 Uiso 1 1 calc R
H31C H 1.0550 0.4058 0.3724 0.217 Uiso 1 1 calc R
C32 C 1.0381(11) 0.3895(10) 0.5180(9) 0.150(5) Uani 1 1 d U
H32A H 0.9907 0.4061 0.5038 0.225 Uiso 1 1 calc R
H32B H 1.0843 0.4363 0.5390 0.225 Uiso 1 1 calc R
H32C H 1.0167 0.3465 0.5493 0.225 Uiso 1 1 calc R
C33 C 1.1500(9) 0.3458(8) 0.4901(8) 0.116(4) Uani 1 1 d U
H33A H 1.1308 0.2945 0.5126 0.174 Uiso 1 1 calc R
H33B H 1.1803 0.3908 0.5216 0.174 Uiso 1 1 calc R
H33C H 1.1892 0.3436 0.4551 0.174 Uiso 1 1 calc R
C34 C 1.0722(8) 0.3589(7) 0.4608(7) 0.088(3) Uani 1 1 d U
C35 C 1.0114(7) 0.2782(6) 0.4272(6) 0.070(3) Uani 1 1 d U
C36 C 0.9262(7) 0.2370(6) 0.4479(5) 0.059(3) Uani 1 1 d .
H36 H 0.9046 0.2612 0.4825 0.071 Uiso 1 1 calc R
C37 C 0.8712(5) 0.1609(5) 0.4189(4) 0.040(2) Uani 1 1 d .
C38 C 0.9010(5) 0.1178(5) 0.3691(4) 0.043(2) Uani 1 1 d .
C39 C 0.9906(6) 0.1618(5) 0.3477(4) 0.049(3) Uani 1 1 d .
C40 C 1.0440(6) 0.2393(5) 0.3769(5) 0.051(3) Uani 1 1 d .
H40 H 1.1015 0.2649 0.3628 0.061 Uiso 1 1 calc R
C41 C 1.0407(13) -0.1435(11) 0.3935(10) 0.189(8) Uani 1 1 d .
H41A H 1.0466 -0.1025 0.4290 0.283 Uiso 1 1 calc R
H41B H 1.0943 -0.1546 0.3909 0.283 Uiso 1 1 calc R
H41C H 0.9925 -0.1937 0.4025 0.283 Uiso 1 1 calc R
C42 C 1.0224(8) -0.1106(7) 0.3262(7) 0.082(4) Uani 1 1 d .
C43 C 1.0729(8) -0.1081(8) 0.2736(8) 0.106(5) Uani 1 1 d .
H43 H 1.1243 -0.1191 0.2798 0.127 Uiso 1 1 calc R
C44 C 1.0516(8) -0.0887(7) 0.2064(7) 0.082(4) Uani 1 1 d .
C45 C 1.1055(8) -0.0930(10) 0.1470(9) 0.138(6) Uani 1 1 d .
H45A H 1.0942 -0.0614 0.1120 0.207 Uiso 1 1 calc R
H45B H 1.0897 -0.1497 0.1312 0.207 Uiso 1 1 calc R
H45C H 1.1670 -0.0704 0.1597 0.207 Uiso 1 1 calc R
C46 C 0.9006(9) -0.1077(11) -0.0546(7) 0.129(6) Uani 1 1 d .
H46A H 0.9573 -0.0638 -0.0504 0.194 Uiso 1 1 calc R
H46B H 0.8839 -0.1203 -0.1011 0.194 Uiso 1 1 calc R
H46C H 0.9034 -0.1562 -0.0346 0.194 Uiso 1 1 calc R
C47 C 0.8341(9) -0.0814(9) -0.0200(6) 0.089(4) Uani 1 1 d .
C48 C 0.7453(10) -0.1093(10) -0.0559(6) 0.110(6) Uani 1 1 d .
H48 H 0.7383 -0.1402 -0.0961 0.132 Uiso 1 1 calc R
C49 C 0.6803(9) -0.0937(9) -0.0351(6) 0.093(5) Uani 1 1 d .
C50 C 0.5818(11) -0.1255(11) -0.0735(7) 0.150(8) Uani 1 1 d .
H50A H 0.5457 -0.1784 -0.0577 0.225 Uiso 1 1 calc R
H50B H 0.5887 -0.1305 -0.1209 0.225 Uiso 1 1 calc R
H50C H 0.5542 -0.0859 -0.0640 0.225 Uiso 1 1 calc R
C51 C 0.3593(10) -0.1166(12) 0.0712(8) 0.144(6) Uani 1 1 d U
H51A H 0.3860 -0.0745 0.0399 0.216 Uiso 1 1 calc R
H51B H 0.2971 -0.1275 0.0724 0.216 Uiso 1 1 calc R
H51C H 0.3685 -0.1665 0.0574 0.216 Uiso 1 1 calc R
C52 C 0.4003(8) -0.0873(8) 0.1396(8) 0.101(3) Uani 1 1 d U
C53 C 0.3415(10) -0.0942(9) 0.1954(8) 0.113(3) Uani 1 1 d U
H53 H 0.2811 -0.1104 0.1868 0.136 Uiso 1 1 calc R
C54 C 0.3745(10) -0.0766(10) 0.2626(9) 0.113(4) Uani 1 1 d U
C55 C 0.3144(9) -0.0752(16) 0.3223(10) 0.202(11) Uani 1 1 d .
H55A H 0.3493 -0.0604 0.3631 0.303 Uiso 1 1 calc R
H55B H 0.2694 -0.1292 0.3255 0.303 Uiso 1 1 calc R
H55C H 0.2873 -0.0353 0.3151 0.303 Uiso 1 1 calc R
C56 C 0.5182(9) -0.0928(10) 0.5393(7) 0.116(6) Uani 1 1 d .
H56A H 0.4697 -0.1388 0.5197 0.175 Uiso 1 1 calc R
H56B H 0.5078 -0.0423 0.5333 0.175 Uiso 1 1 calc R
H56C H 0.5233 -0.1003 0.5863 0.175 Uiso 1 1 calc R
C57 C 0.6069(8) -0.0876(7) 0.5039(6) 0.075(4) Uani 1 1 d .
C58 C 0.6731(9) -0.0974(8) 0.5393(6) 0.089(4) Uani 1 1 d .
H58 H 0.6649 -0.1068 0.5846 0.107 Uiso 1 1 calc R
C59 C 0.7520(11) -0.0944(8) 0.5129(6) 0.103(5) Uani 1 1 d .
C60 C 0.8257(11) -0.1145(11) 0.5527(9) 0.131(5) Uani 1 1 d U
H60A H 0.8152 -0.1726 0.5470 0.197 Uiso 1 1 calc R
H60B H 0.8241 -0.1000 0.5994 0.197 Uiso 1 1 calc R
H60C H 0.8826 -0.0830 0.5358 0.197 Uiso 1 1 calc R
C61 C 0.6117(11) -0.3373(10) 0.4288(7) 0.127(6) Uani 1 1 d .
H61A H 0.6187 -0.2866 0.4537 0.191 Uiso 1 1 calc R
H61B H 0.6387 -0.3686 0.4535 0.191 Uiso 1 1 calc R
H61C H 0.5500 -0.3693 0.4216 0.191 Uiso 1 1 calc R
C62 C 0.6556(9) -0.3173(6) 0.3616(6) 0.080(4) Uani 1 1 d U
C63 C 0.7344(8) -0.3293(6) 0.3498(6) 0.072(3) Uani 1 1 d U
H63 H 0.7623 -0.3443 0.3851 0.087 Uiso 1 1 calc R
C64 C 0.7723(7) -0.3200(5) 0.2892(6) 0.062(3) Uani 1 1 d .
C65 C 0.8594(9) -0.3402(8) 0.2842(8) 0.114(5) Uani 1 1 d .
H65A H 0.8451 -0.3960 0.2663 0.171 Uiso 1 1 calc R
H65B H 0.8863 -0.3347 0.3280 0.171 Uiso 1 1 calc R
H65C H 0.8998 -0.3022 0.2553 0.171 Uiso 1 1 calc R
C66 C 0.6233(10) -0.3401(11) 0.0194(7) 0.149(7) Uani 1 1 d .
H66A H 0.5778 -0.3539 -0.0149 0.223 Uiso 1 1 calc R
H66B H 0.6374 -0.3881 0.0278 0.223 Uiso 1 1 calc R
H66C H 0.6750 -0.2965 0.0050 0.223 Uiso 1 1 calc R
C67 C 0.5906(11) -0.3109(10) 0.0840(7) 0.113(6) Uani 1 1 d .
C68 C 0.5026(8) -0.3144(10) 0.0951(7) 0.110(5) Uani 1 1 d .
H68 H 0.4644 -0.3258 0.0580 0.132 Uiso 1 1 calc R
C69 C 0.4715(9) -0.3028(7) 0.1530(7) 0.089(4) Uani 1 1 d .
C70 C 0.3686(8) -0.3159(11) 0.1580(8) 0.125(7) Uani 1 1 d .
H70A H 0.3335 -0.3675 0.1353 0.188 Uiso 1 1 calc R
H70B H 0.3580 -0.2711 0.1374 0.188 Uiso 1 1 calc R
H70C H 0.3529 -0.3169 0.2042 0.188 Uiso 1 1 calc R
C71 C 0.8554(15) 0.3467(8) 0.3110(10) 0.272(7) Uani 1 1 d DU
H71A H 0.8717 0.3344 0.3551 0.327 Uiso 1 1 calc R
H71B H 0.7929 0.3377 0.3107 0.327 Uiso 1 1 calc R
C72 C 0.4634(15) 0.5232(17) 0.2244(10) 0.342(9) Uani 0.50 1 d PDU
H72A H 0.4800 0.5830 0.2243 0.411 Uiso 0.50 1 calc PR
H72B H 0.4067 0.4982 0.2451 0.411 Uiso 0.50 1 calc PR
C73 C 0.3796(11) 0.1731(13) 0.2712(17) 0.247(8) Uani 0.50 1 d PDU
H73A H 0.4090 0.1392 0.2500 0.296 Uiso 0.50 1 calc PR
H73B H 0.3978 0.1845 0.3181 0.296 Uiso 0.50 1 calc PR
C74 C 0.4077(11) 0.6546(11) 0.348(2) 0.243(8) Uani 0.50 1 d PDU
H74A H 0.4303 0.6281 0.3814 0.291 Uiso 0.50 1 calc PR
H74B H 0.4394 0.6568 0.3066 0.291 Uiso 0.50 1 calc PR
C75 C 0.8325(15) 0.294(3) 0.8447(9) 0.292(8) Uani 0.50 1 d PDU
H75A H 0.8096 0.2339 0.8425 0.350 Uiso 0.50 1 calc PR
H75B H 0.7842 0.3141 0.8486 0.350 Uiso 0.50 1 calc PR
C76 C 0.82865(8) 0.67345(7) 0.07109(8) 0.296(8) Uani 1 1 d DU
H76A H 0.8592 0.6354 0.0681 0.444 Uiso 1 1 calc R
H76B H 0.8214 0.6909 0.0271 0.444 Uiso 1 1 calc R
H76C H 0.7717 0.6466 0.0899 0.444 Uiso 1 1 calc R
O22 O 0.8777(3) 0.74275(16) 0.11210(19) 0.299(7) Uani 1 1 d DU
H22 H 0.8460(12) 0.7727(10) 0.1237(18) 0.359 Uiso 1 1 d D

loop_
_atom_site_aniso_label
_atom_site_aniso_U_11
_atom_site_aniso_U_22
_atom_site_aniso_U_33
_atom_site_aniso_U_23
_atom_site_aniso_U_13
_atom_site_aniso_U_12
Er1 0.03849(19) 0.04093(18) 0.0398(2) 0.00259(16) -0.00374(17) 0.01382(15)
Er2 0.0455(2) 0.04580(19) 0.0311(2) -0.00164(16) -0.00335(17) 0.01543(16)
Er3 0.0357(2) 0.04455(19) 0.0405(2) -0.00062(16) -0.00649(17) 0.01054(15)
Er4 0.0409(2) 0.04108(18) 0.0331(2) 0.00423(15) -0.00131(17) 0.00992(15)
Er5 0.0473(2) 0.04128(19) 0.0453(2) -0.00048(17) -0.00649(19) 0.01079(16)
O1 0.055(3) 0.046(3) 0.032(3) 0.010(2) -0.010(3) 0.011(3)
O2 0.038(3) 0.055(3) 0.053(4) 0.017(3) 0.005(3) 0.015(2)
O3 0.041(3) 0.037(3) 0.040(3) -0.002(2) -0.005(3) 0.010(2)
O4 0.037(3) 0.038(3) 0.040(3) -0.008(2) -0.005(3) 0.008(2)
O5 0.039(3) 0.040(3) 0.039(3) -0.001(2) -0.001(3) 0.013(2)
O6 0.046(3) 0.033(3) 0.044(3) -0.002(2) 0.002(3) 0.010(2)
O7 0.035(3) 0.036(3) 0.048(3) -0.004(2) 0.004(3) 0.008(2)
O8 0.045(3) 0.037(3) 0.046(3) -0.003(3) -0.005(3) 0.006(2)
O9 0.033(3) 0.042(3) 0.047(3) 0.000(3) -0.007(3) 0.004(2)
O10 0.062(4) 0.093(4) 0.075(5) 0.037(4) -0.010(4) 0.034(3)
O11 0.051(3) 0.063(4) 0.077(5) -0.005(3) 0.003(3) 0.030(3)
O12 0.089(5) 0.058(4) 0.045(4) -0.008(3) 0.007(4) 0.026(3)
O13 0.091(5) 0.085(5) 0.036(4) -0.013(3) -0.026(4) 0.025(4)
O14 0.057(4) 0.077(4) 0.083(5) -0.025(4) -0.036(4) 0.026(3)
O15 0.024(3) 0.119(5) 0.079(5) 0.020(4) 0.004(3) 0.025(3)
O16 0.058(4) 0.085(5) 0.050(4) 0.013(4) 0.004(3) 0.017(3)
O17 0.078(4) 0.128(5) 0.050(4) 0.024(4) -0.007(4) 0.057(4)
O18 0.069(4) 0.060(4) 0.080(5) 0.027(4) 0.006(4) 0.012(3)
O19 0.083(4) 0.046(3) 0.068(5) -0.006(3) -0.013(4) 0.028(3)
O20 0.077(4) 0.080(4) 0.053(4) -0.020(3) -0.014(4) 0.030(3)
O21 0.043(4) 0.053(4) 0.075(5) -0.004(3) -0.008(3) 0.000(3)
O24 0.139(13) 0.317(19) 0.49(3) 0.253(18) 0.083(15) 0.041(12)
S1 0.0335(11) 0.0526(12) 0.0522(14) 0.0070(10) -0.0038(10) 0.0105(9)
S2 0.0566(13) 0.0591(12) 0.0331(11) 0.0059(10) 0.0041(10) 0.0208(10)
S3 0.0435(11) 0.0538(11) 0.0484(13) -0.0003(10) -0.0063(10) 0.0203(9)
S4 0.0555(13) 0.0530(12) 0.0328(11) 0.0001(9) 0.0001(10) 0.0145(10)
Cl1 0.344(7) 0.240(6) 0.238(7) -0.066(5) -0.043(6) 0.174(5)
Cl2 0.304(7) 0.132(4) 0.348(9) -0.004(5) -0.140(6) 0.071(5)
Cl3 0.414(14) 0.207(10) 0.386(13) -0.131(11) -0.155(12) 0.037(11)
Cl4 0.363(13) 0.191(10) 0.401(14) -0.099(11) -0.143(12) 0.035(11)
Cl5 0.314(12) 0.422(14) 0.109(8) -0.015(10) -0.025(9) 0.126(11)
Cl6 0.261(10) 0.420(12) 0.221(11) -0.090(10) -0.036(10) 0.195(9)
Cl7 0.178(9) 0.221(9) 0.208(9) 0.097(8) 0.040(8) 0.052(8)
Cl8 0.245(11) 0.318(12) 0.181(10) 0.036(10) 0.011(10) -0.078(11)
Cl9 0.383(11) 0.258(9) 0.339(13) 0.054(10) 0.098(11) 0.215(8)
Cl10 0.375(12) 0.219(10) 0.386(14) 0.060(11) 0.092(12) 0.167(9)
C1 0.096(9) 0.104(9) 0.139(10) 0.015(8) 0.040(8) -0.002(7)
C2 0.174(11) 0.091(8) 0.111(10) 0.017(8) 0.016(10) -0.034(9)
C3 0.128(10) 0.088(8) 0.129(10) 0.051(7) -0.002(9) -0.011(8)
C4 0.094(5) 0.071(5) 0.086(5) 0.027(4) 0.015(5) -0.003(4)
C5 0.074(5) 0.055(5) 0.068(5) 0.017(4) 0.014(5) 0.006(4)
C6 0.054(6) 0.049(5) 0.057(6) 0.001(5) 0.001(5) -0.007(4)
C7 0.043(5) 0.053(5) 0.041(5) 0.006(4) 0.012(4) 0.017(4)
C8 0.053(5) 0.032(4) 0.033(4) -0.001(3) 0.001(4) 0.003(4)
C9 0.058(5) 0.047(5) 0.032(5) 0.005(4) 0.000(4) 0.008(4)
C10 0.070(6) 0.062(5) 0.046(5) 0.021(4) 0.014(5) 0.022(5)
C11 0.170(9) 0.086(7) 0.166(9) 0.037(7) 0.020(8) 0.031(7)
C12 0.165(9) 0.093(7) 0.145(9) 0.028(7) 0.022(8) 0.039(7)
C13 0.180(10) 0.119(8) 0.163(11) 0.050(8) -0.041(9) 0.066(8)
C14 0.113(5) 0.075(4) 0.105(5) 0.036(4) 0.011(5) 0.051(4)
C15 0.083(5) 0.064(4) 0.086(6) 0.035(4) 0.022(5) 0.042(4)
C16 0.082(7) 0.056(5) 0.031(5) 0.017(4) -0.003(5) 0.013(5)
C17 0.064(5) 0.063(5) 0.029(4) 0.000(4) -0.008(4) 0.029(4)
C18 0.054(4) 0.036(4) 0.040(5) 0.010(3) -0.016(4) 0.024(3)
C19 0.051(5) 0.057(5) 0.032(5) 0.003(4) -0.011(4) 0.014(4)
C20 0.080(6) 0.053(5) 0.043(5) 0.002(4) -0.005(5) 0.038(4)
C21 0.164(7) 0.078(6) 0.149(8) -0.002(6) 0.026(7) 0.041(6)
C22 0.146(8) 0.071(6) 0.138(8) -0.025(6) 0.005(8) 0.041(6)
C23 0.135(7) 0.087(6) 0.145(7) -0.017(6) 0.034(7) 0.038(6)
C24 0.099(5) 0.064(4) 0.109(5) -0.009(4) 0.021(5) 0.031(4)
C25 0.075(5) 0.055(4) 0.090(5) -0.007(4) 0.028(4) 0.032(4)
C26 0.051(5) 0.063(5) 0.040(5) 0.010(4) 0.010(4) 0.018(4)
C27 0.052(5) 0.048(4) 0.037(5) 0.003(4) 0.004(4) 0.017(4)
C28 0.049(5) 0.047(4) 0.040(5) 0.007(4) 0.012(4) 0.020(4)
C29 0.036(4) 0.043(4) 0.046(5) 0.000(4) -0.004(4) 0.014(3)
C30 0.058(6) 0.048(5) 0.040(5) 0.008(4) 0.006(4) 0.008(4)
C31 0.159(11) 0.080(8) 0.138(10) 0.018(8) -0.031(10) -0.025(8)
C32 0.131(8) 0.118(8) 0.142(9) -0.044(8) -0.004(8) -0.021(7)
C33 0.101(7) 0.090(7) 0.127(8) -0.041(6) -0.055(7) 0.007(6)
C34 0.084(5) 0.064(4) 0.088(5) -0.025(4) -0.021(5) -0.005(4)
C35 0.061(5) 0.055(5) 0.074(5) -0.017(4) -0.022(5) 0.002(4)
C36 0.075(6) 0.061(5) 0.042(5) -0.012(4) -0.017(5) 0.029(5)
C37 0.049(5) 0.037(4) 0.030(4) -0.012(3) -0.009(4) 0.013(3)
C38 0.036(4) 0.050(4) 0.039(5) 0.005(4) -0.015(4) 0.011(3)
C39 0.052(5) 0.053(5) 0.036(5) 0.003(4) -0.013(4) 0.012(4)
C40 0.040(5) 0.049(5) 0.055(6) 0.006(4) -0.013(4) 0.006(4)
C41 0.246(16) 0.132(12) 0.207(18) 0.018(12) -0.121(15) 0.093(12)
C42 0.074(7) 0.066(6) 0.101(9) 0.034(6) -0.033(7) 0.018(5)
C43 0.081(7) 0.115(8) 0.147(13) 0.046(9) 0.030(9) 0.063(6)
C44 0.063(7) 0.066(6) 0.112(10) 0.004(7) -0.017(7) 0.019(5)
C45 0.112(8) 0.204(12) 0.152(15) 0.033(11) 0.047(10) 0.117(8)
C46 0.120(9) 0.215(15) 0.085(10) 0.018(10) 0.039(8) 0.097(9)
C47 0.115(9) 0.125(9) 0.037(6) 0.015(6) 0.008(6) 0.054(7)
C48 0.133(11) 0.146(12) 0.043(7) -0.019(7) 0.026(7) 0.044(9)
C49 0.109(10) 0.121(10) 0.042(6) 0.005(6) -0.020(7) 0.035(8)
C50 0.180(15) 0.149(14) 0.078(9) -0.013(9) -0.082(10) 0.012(12)
C51 0.106(9) 0.182(11) 0.134(10) -0.016(10) -0.055(8) 0.043(8)
C52 0.081(5) 0.112(5) 0.120(6) -0.032(5) -0.055(5) 0.051(4)
C53 0.089(5) 0.118(5) 0.132(5) -0.031(5) -0.042(5) 0.042(4)
C54 0.093(6) 0.117(6) 0.128(7) -0.015(6) -0.029(6) 0.041(5)
C55 0.061(8) 0.38(3) 0.161(18) -0.028(19) 0.032(11) 0.080(13)
C56 0.103(9) 0.128(11) 0.110(10) 0.034(9) 0.071(8) 0.027(8)
C57 0.075(7) 0.071(6) 0.075(7) 0.031(6) 0.032(6) 0.019(5)
C58 0.112(9) 0.115(9) 0.049(6) 0.034(6) 0.022(7) 0.049(7)
C59 0.183(12) 0.103(8) 0.048(7) 0.010(6) -0.021(8) 0.080(8)
C60 0.138(7) 0.146(7) 0.119(8) 0.023(6) -0.009(6) 0.061(5)
C61 0.142(13) 0.156(13) 0.094(11) 0.051(9) 0.019(10) 0.063(10)
C62 0.118(10) 0.040(5) 0.061(7) 0.008(5) -0.007(7) 0.003(6)
C63 0.079(7) 0.067(6) 0.077(8) 0.017(5) -0.007(6) 0.032(5)
C64 0.079(6) 0.039(4) 0.072(7) 0.000(5) -0.013(6) 0.028(4)
C65 0.167(10) 0.096(7) 0.115(11) -0.027(7) -0.043(9) 0.094(7)
C66 0.119(12) 0.224(16) 0.093(10) -0.088(10) -0.012(9) 0.060(11)
C67 0.117(11) 0.126(11) 0.060(8) -0.032(8) 0.000(8) 0.004(9)
C68 0.069(7) 0.183(13) 0.079(8) -0.056(8) -0.032(7) 0.055(8)
C69 0.093(9) 0.074(7) 0.083(9) -0.025(7) -0.028(7) 0.014(6)
C70 0.046(7) 0.186(16) 0.117(13) -0.023(12) -0.004(8) 0.012(8)
C71 0.326(10) 0.203(10) 0.302(11) -0.017(10) -0.090(10) 0.119(9)
C72 0.382(13) 0.184(12) 0.394(13) -0.117(12) -0.155(12) 0.042(12)
C73 0.253(12) 0.404(13) 0.141(11) -0.047(11) -0.025(11) 0.194(11)
C74 0.202(11) 0.267(12) 0.184(11) 0.065(11) 0.026(11) -0.010(11)
C75 0.369(12) 0.230(11) 0.364(13) 0.052(12) 0.089(12) 0.206(10)
C76 0.166(11) 0.174(12) 0.572(16) 0.039(14) 0.122(13) 0.085(10)
O22 0.175(10) 0.141(10) 0.574(18) 0.032(13) 0.129(13) 0.044(9)

loop_
_atom_type_symbol
_atom_type_description
_atom_type_scat_dispersion_real
_atom_type_scat_dispersion_imag
_atom_type_scat_source
C C 0.0033 0.0016 'International Tables Vol C Tables 4.2.6.8 and 6.1.1.4'
H H 0.0000 0.0000 'International Tables Vol C Tables 4.2.6.8 and 6.1.1.4'
O O 0.0106 0.0060 'International Tables Vol C Tables 4.2.6.8 and 6.1.1.4'
S S 0.1246 0.1234 'International Tables Vol C Tables 4.2.6.8 and 6.1.1.4'
Er Er -0.2586 4.9576 'International Tables Vol C Tables 4.2.6.8 and 6.1.1.4'
Cl Cl 0.1484 0.1585 'International Tables Vol C Tables 4.2.6.8 and 6.1.1.4'

loop_
_geom_angle_atom_site_label_1
_geom_angle_atom_site_label_2
_geom_angle_atom_site_label_3
_geom_angle
O11 Er1 O10 74.2(3)
O11 Er1 O6 127.8(2)
O10 Er1 O6 78.6(2)
O11 Er1 O7 79.5(2)
O10 Er1 O7 119.5(2)
O6 Er1 O7 76.57(19)
O11 Er1 O4 146.9(2)
O10 Er1 O4 93.1(3)
O6 Er1 O4 76.96(18)
O7 Er1 O4 132.05(19)
O11 Er1 O1 85.5(2)
O10 Er1 O1 148.8(2)
O6 Er1 O1 132.4(2)
O7 Er1 O1 78.38(19)
O4 Er1 O1 91.3(2)
O11 Er1 O5 138.7(2)
O10 Er1 O5 143.2(2)
O6 Er1 O5 67.5(2)
O7 Er1 O5 66.68(18)
O4 Er1 O5 66.45(18)
O1 Er1 O5 65.55(19)
O11 Er1 S1 79.18(16)
O10 Er1 S1 83.24(18)
O6 Er1 S1 140.17(14)
O7 Er1 S1 142.54(14)
O4 Er1 S1 68.94(13)
O1 Er1 S1 69.57(14)
O5 Er1 S1 114.00(12)
O11 Er1 Er2 93.67(19)
O10 Er1 Er2 159.6(2)
O6 Er1 Er2 97.25(15)
O7 Er1 Er2 40.76(14)
O4 Er1 Er2 105.48(15)
O1 Er1 Er2 41.38(13)
O5 Er1 Er2 45.11(12)
S1 Er1 Er2 110.95(5)
O11 Er1 Er4 168.11(17)
O10 Er1 Er4 98.6(2)
O6 Er1 Er4 40.46(14)
O7 Er1 Er4 96.53(14)
O4 Er1 Er4 40.82(12)
O1 Er1 Er4 104.75(16)
O5 Er1 Er4 45.81(12)
S1 Er1 Er4 109.75(5)
Er2 Er1 Er4 90.39(2)
O11 Er1 Er5 110.04(15)
O10 Er1 Er5 105.77(17)
O6 Er1 Er5 38.92(14)
O7 Er1 Er5 38.40(13)
O4 Er1 Er5 102.73(12)
O1 Er1 Er5 103.38(13)
O5 Er1 Er5 54.42(11)
S1 Er1 Er5 168.38(5)
Er2 Er1 Er5 62.493(15)
Er4 Er1 Er5 62.248(16)
O13 Er2 O12 75.9(3)
O13 Er2 O7 121.8(2)
O12 Er2 O7 81.5(2)
O13 Er2 O8 76.7(2)
O12 Er2 O8 127.0(2)
O7 Er2 O8 75.8(2)
O13 Er2 O1 151.3(2)
O12 Er2 O1 88.7(2)
O7 Er2 O1 78.46(19)
O8 Er2 O1 131.0(2)
O13 Er2 O2 87.1(3)
O12 Er2 O2 144.8(2)
O7 Er2 O2 133.0(2)
O8 Er2 O2 76.6(2)
O1 Er2 O2 92.3(2)
O13 Er2 O5 138.3(2)
O12 Er2 O5 142.1(2)
O7 Er2 O5 66.64(19)
O8 Er2 O5 65.72(18)
O1 Er2 O5 65.94(18)
O2 Er2 O5 67.5(2)
O13 Er2 S2 85.20(19)
O12 Er2 S2 79.55(18)
O7 Er2 S2 141.59(13)
O8 Er2 S2 141.19(17)
O1 Er2 S2 68.02(15)
O2 Er2 S2 68.38(14)
O5 Er2 S2 112.86(12)
O13 Er2 Er1 162.3(2)
O12 Er2 Er1 96.99(19)
O7 Er2 Er1 40.47(12)
O8 Er2 Er1 95.70(15)
O1 Er2 Er1 41.74(14)
O2 Er2 Er1 106.90(15)
O5 Er2 Er1 45.32(13)
S2 Er2 Er1 109.76(5)
O13 Er2 Er3 94.0(2)
O12 Er2 Er3 165.87(16)
O7 Er2 Er3 95.99(14)
O8 Er2 Er3 39.54(14)
O1 Er2 Er3 104.52(15)
O2 Er2 Er3 41.58(14)
O5 Er2 Er3 45.09(12)
S2 Er2 Er3 109.80(5)
Er1 Er2 Er3 89.84(2)
O13 Er2 Er5 104.92(19)
O12 Er2 Er5 110.58(17)
O7 Er2 Er5 38.08(13)
O8 Er2 Er5 38.33(16)
O1 Er2 Er5 103.16(14)
O2 Er2 Er5 103.40(14)
O5 Er2 Er5 54.09(12)
S2 Er2 Er5 166.96(5)
Er1 Er2 Er5 61.916(15)
Er3 Er2 Er5 62.007(15)
O14 Er3 O15 75.1(3)
O14 Er3 O8 77.4(2)
O15 Er3 O8 129.2(2)
O14 Er3 O9 119.7(2)
O15 Er3 O9 81.8(3)
O8 Er3 O9 76.1(2)
O14 Er3 O2 90.7(2)
O15 Er3 O2 143.1(3)
O8 Er3 O2 78.0(2)
O9 Er3 O2 133.6(2)
O14 Er3 O3 150.7(2)
O15 Er3 O3 85.1(2)
O8 Er3 O3 131.7(2)
O9 Er3 O3 77.41(19)
O2 Er3 O3 92.51(19)
O14 Er3 O5 140.7(2)
O15 Er3 O5 140.9(2)
O8 Er3 O5 66.49(19)
O9 Er3 O5 66.84(18)
O2 Er3 O5 67.7(2)
O3 Er3 O5 66.15(19)
O14 Er3 S3 84.8(2)
O15 Er3 S3 76.2(2)
O8 Er3 S3 141.88(16)
O9 Er3 S3 141.30(15)
O2 Er3 S3 68.66(16)
O3 Er3 S3 69.41(15)
O5 Er3 S3 114.27(13)
O14 Er3 Er2 97.0(2)
O15 Er3 Er2 169.46(19)
O8 Er3 Er2 40.83(13)
O9 Er3 Er2 96.57(15)
O2 Er3 Er2 41.89(16)
O3 Er3 Er2 104.75(14)
O5 Er3 Er2 44.95(12)
S3 Er3 Er2 110.46(5)
O14 Er3 Er4 159.45(19)
O15 Er3 Er4 95.08(19)
O8 Er3 Er4 96.23(16)
O9 Er3 Er4 39.99(12)
O2 Er3 Er4 107.21(15)
O3 Er3 Er4 41.27(15)
O5 Er3 Er4 45.81(12)
S3 Er3 Er4 110.68(5)
Er2 Er3 Er4 90.21(2)
O14 Er3 Er5 104.5(2)
O15 Er3 Er5 112.4(2)
O8 Er3 Er5 38.12(16)
O9 Er3 Er5 38.62(15)
O2 Er3 Er5 104.00(16)
O3 Er3 Er5 102.95(15)
O5 Er3 Er5 54.26(12)
S3 Er3 Er5 168.53(4)
Er2 Er3 Er5 62.304(14)
Er4 Er3 Er5 62.144(13)
O16 Er4 O17 76.2(3)
O16 Er4 O9 83.6(2)
O17 Er4 O9 126.2(2)
O16 Er4 O6 126.0(2)
O17 Er4 O6 76.6(3)
O9 Er4 O6 76.4(2)
O16 Er4 O4 143.9(2)
O17 Er4 O4 84.5(2)
O9 Er4 O4 131.9(2)
O6 Er4 O4 76.90(19)
O16 Er4 O3 90.5(2)
O17 Er4 O3 149.3(2)
O9 Er4 O3 78.3(2)
O6 Er4 O3 131.8(2)
O4 Er4 O3 91.02(19)
O16 Er4 O5 144.6(2)
O17 Er4 O5 136.9(2)
O9 Er4 O5 66.74(18)
O6 Er4 O5 66.72(19)
O4 Er4 O5 66.13(18)
O3 Er4 O5 65.72(19)
O16 Er4 S4 77.56(18)
O17 Er4 S4 81.9(2)
O9 Er4 S4 141.03(16)
O6 Er4 S4 141.63(14)
O4 Er4 S4 69.65(14)
O3 Er4 S4 68.22(14)
O5 Er4 S4 113.53(12)
O16 Er4 Er1 164.7(2)
O17 Er4 Er1 92.01(19)
O9 Er4 Er1 96.07(15)
O6 Er4 Er1 40.08(13)
O4 Er4 Er1 41.14(13)
O3 Er4 Er1 104.38(14)
O5 Er4 Er1 45.09(13)
S4 Er4 Er1 110.74(5)
O16 Er4 Er3 99.80(18)
O17 Er4 Er3 166.9(2)
O9 Er4 Er3 40.71(15)
O6 Er4 Er3 96.47(15)
O4 Er4 Er3 105.01(14)
O3 Er4 Er3 41.48(13)
O5 Er4 Er3 45.01(12)
S4 Er4 Er3 109.69(5)
Er1 Er4 Er3 89.55(2)
O16 Er4 Er5 112.06(17)
O17 Er4 Er5 107.5(2)
O9 Er4 Er5 38.32(15)
O6 Er4 Er5 38.77(14)
O4 Er4 Er5 102.67(13)
O3 Er4 Er5 103.06(13)
O5 Er4 Er5 54.12(11)
S4 Er4 Er5 167.64(5)
Er1 Er4 Er5 61.868(14)
Er3 Er4 Er5 62.043(16)
O21 Er5 O20 74.3(3)
O21 Er5 O18 74.5(3)
O20 Er5 O18 115.6(3)
O21 Er5 O19 117.2(2)
O20 Er5 O19 72.7(3)
O18 Er5 O19 74.1(3)
O21 Er5 O7 141.2(2)
O20 Er5 O7 78.2(2)
O18 Er5 O7 143.3(2)
O19 Er5 O7 78.9(2)
O21 Er5 O8 76.5(2)
O20 Er5 O8 80.7(2)
O18 Er5 O8 140.7(2)
O19 Er5 O8 144.1(2)
O7 Er5 O8 72.4(2)
O21 Er5 O9 77.9(2)
O20 Er5 O9 144.5(2)
O18 Er5 O9 76.8(2)
O19 Er5 O9 141.2(2)
O7 Er5 O9 112.55(18)
O8 Er5 O9 71.6(2)
O21 Er5 O6 143.0(2)
O20 Er5 O6 141.3(2)
O18 Er5 O6 78.3(2)
O19 Er5 O6 77.7(2)
O7 Er5 O6 71.99(19)
O8 Er5 O6 112.11(18)
O9 Er5 O6 71.77(19)
O21 Er5 Er1 161.92(18)
O20 Er5 Er1 113.16(17)
O18 Er5 Er1 113.79(17)
O19 Er5 Er1 80.86(15)
O7 Er5 Er1 36.33(13)
O8 Er5 Er1 88.23(12)
O9 Er5 Er1 88.17(12)
O6 Er5 Er1 36.35(13)
O21 Er5 Er3 79.28(18)
O20 Er5 Er3 115.0(2)
O18 Er5 Er3 112.3(2)
O19 Er5 Er3 163.51(15)
O7 Er5 Er3 88.33(14)
O8 Er5 Er3 35.39(14)
O9 Er5 Er3 36.80(14)
O6 Er5 Er3 88.53(14)
Er1 Er5 Er3 82.67(2)
O21 Er5 Er4 112.97(18)
O20 Er5 Er4 164.52(18)
O18 Er5 Er4 79.84(18)
O19 Er5 Er4 112.95(16)
O7 Er5 Er4 88.58(12)
O8 Er5 Er4 87.70(13)
O9 Er5 Er4 35.90(12)
O6 Er5 Er4 36.53(14)
Er1 Er5 Er4 55.884(13)
Er3 Er5 Er4 55.814(15)
O21 Er5 Er2 111.92(18)
O20 Er5 Er2 81.68(19)
O18 Er5 Er2 162.69(18)
O19 Er5 Er2 114.11(17)
O7 Er5 Er2 36.28(14)
O8 Er5 Er2 36.71(13)
O9 Er5 Er2 88.64(13)
O6 Er5 Er2 88.34(13)
Er1 Er5 Er2 55.591(13)
Er3 Er5 Er2 55.689(16)
Er4 Er5 Er2 82.88(2)
C8 O1 Er2 133.5(5)
C8 O1 Er1 129.6(5)
Er2 O1 Er1 96.88(19)
C18 O2 Er3 129.6(5)
C18 O2 Er2 133.4(5)
Er3 O2 Er2 96.5(2)
C28 O3 Er4 131.4(5)
C28 O3 Er3 131.2(5)
Er4 O3 Er3 97.3(2)
C38 O4 Er4 129.4(5)
C38 O4 Er1 132.6(5)
Er4 O4 Er1 98.04(18)
Er2 O5 Er3 89.97(17)
Er2 O5 Er1 89.57(18)
Er3 O5 Er1 168.6(2)
Er2 O5 Er4 168.9(2)
Er3 O5 Er4 89.18(17)
Er1 O5 Er4 89.10(18)
Er1 O6 Er4 99.5(2)
Er1 O6 Er5 104.7(2)
Er4 O6 Er5 104.7(2)
Er1 O7 Er2 98.77(19)
Er1 O7 Er5 105.3(2)
Er2 O7 Er5 105.6(2)
Er3 O8 Er2 99.62(19)
Er3 O8 Er5 106.5(2)
Er2 O8 Er5 105.0(2)
Er4 O9 Er3 99.3(2)
Er4 O9 Er5 105.8(2)
Er3 O9 Er5 104.6(2)
C42 O10 Er1 136.9(8)
C44 O11 Er1 136.9(8)
C47 O12 Er2 136.9(8)
C49 O13 Er2 132.7(8)
C52 O14 Er3 138.6(9)
C54 O15 Er3 134.8(9)
C57 O16 Er4 133.1(7)
C59 O17 Er4 132.8(9)
C62 O18 Er5 129.5(7)
C64 O19 Er5 130.5(7)
C67 O20 Er5 132.1(9)
C69 O21 Er5 131.2(8)
H24C O24 H24D 107.5
C39 S1 C7 101.8(4)
C39 S1 Er1 99.8(3)
C7 S1 Er1 98.5(3)
C17 S2 C9 103.4(4)
C17 S2 Er2 98.6(3)
C9 S2 Er2 98.5(3)
C27 S3 C19 102.8(4)
C27 S3 Er3 98.3(3)
C19 S3 Er3 97.9(3)
C37 S4 C29 102.2(4)
C37 S4 Er4 98.2(3)
C29 S4 Er4 98.5(3)
C4 C1 H1A 109.5
C4 C1 H1B 109.5
H1A C1 H1B 109.5
C4 C1 H1C 109.5
H1A C1 H1C 109.5
H1B C1 H1C 109.5
C4 C2 H2A 109.5
C4 C2 H2B 109.5
H2A C2 H2B 109.5
C4 C2 H2C 109.5
H2A C2 H2C 109.5
H2B C2 H2C 109.5
C4 C3 H3A 109.5
C4 C3 H3B 109.5
H3A C3 H3B 109.5
C4 C3 H3C 109.5
H3A C3 H3C 109.5
H3B C3 H3C 109.5
C3 C4 C1 109.8(12)
C3 C4 C5 114.8(12)
C1 C4 C5 110.5(12)
C3 C4 C2 101.2(13)
C1 C4 C2 111.7(12)
C5 C4 C2 108.4(10)
C10 C5 C6 115.7(9)
C10 C5 C4 122.4(11)
C6 C5 C4 121.9(10)
C5 C6 C7 123.8(9)
C5 C6 H6A 118.1
C7 C6 H6A 118.1
C8 C7 C6 119.1(9)
C8 C7 S1 120.0(6)
C6 C7 S1 120.9(7)
O1 C8 C7 122.2(8)
O1 C8 C9 121.0(7)
C7 C8 C9 116.7(7)
C10 C9 C8 120.5(8)
C10 C9 S2 120.3(8)
C8 C9 S2 118.7(6)
C5 C10 C9 123.8(10)
C5 C10 H10 118.1
C9 C10 H10 118.1
C14 C11 H11A 109.5
C14 C11 H11B 109.5
H11A C11 H11B 109.5
C14 C11 H11C 109.5
H11A C11 H11C 109.5
H11B C11 H11C 109.5
C14 C12 H12A 109.5
C14 C12 H12B 109.5
H12A C12 H12B 109.5
C14 C12 H12C 109.5
H12A C12 H12C 109.5
H12B C12 H12C 109.5
C14 C13 H13A 109.5
C14 C13 H13B 109.5
H13A C13 H13B 109.5
C14 C13 H13C 109.5
H13A C13 H13C 109.5
H13B C13 H13C 109.5
C12 C14 C11 95.7(12)
C12 C14 C13 124.3(14)
C11 C14 C13 105.7(13)
C12 C14 C15 114.9(12)
C11 C14 C15 111.1(12)
C13 C14 C15 104.3(11)
C20 C15 C16 117.2(9)
C20 C15 C14 122.1(11)
C16 C15 C14 120.5(10)
C15 C16 C17 121.8(9)
C15 C16 H16 119.1
C17 C16 H16 119.1
C16 C17 C18 119.4(9)
C16 C17 S2 119.9(7)
C18 C17 S2 120.7(7)
O2 C18 C19 126.7(8)
O2 C18 C17 118.9(8)
C19 C18 C17 114.3(8)
C18 C19 C20 125.6(9)
C18 C19 S3 117.0(7)
C20 C19 S3 117.4(8)
C15 C20 C19 121.6(10)
C15 C20 H20 119.2
C19 C20 H20 119.2
C24 C21 H21A 109.5
C24 C21 H21B 109.5
H21A C21 H21B 109.5
C24 C21 H21C 109.5
H21A C21 H21C 109.5
H21B C21 H21C 109.5
C24 C22 H22A 109.5
C24 C22 H22B 109.5
H22A C22 H22B 109.5
C24 C22 H22C 109.5
H22A C22 H22C 109.5
H22B C22 H22C 109.5
C24 C23 H23A 109.5
C24 C23 H23B 109.5
H23A C23 H23B 109.5
C24 C23 H23C 109.5
H23A C23 H23C 109.5
H23B C23 H23C 109.5
C23 C24 C21 107.8(14)
C23 C24 C25 108.7(10)
C21 C24 C25 115.2(12)
C23 C24 C22 111.7(13)
C21 C24 C22 102.0(11)
C25 C24 C22 111.3(12)
C30 C25 C26 113.0(9)
C30 C25 C24 127.9(11)
C26 C25 C24 119.1(11)
C27 C26 C25 120.9(10)
C27 C26 H26 119.6
C25 C26 H26 119.6
C26 C27 C28 123.5(8)
C26 C27 S3 117.1(7)
C28 C27 S3 119.4(7)
O3 C28 C29 121.9(8)
O3 C28 C27 121.4(7)
C29 C28 C27 116.6(8)
C28 C29 C30 120.0(9)
C28 C29 S4 119.8(7)
C30 C29 S4 119.9(7)
C25 C30 C29 125.7(9)
C25 C30 H30 117.1
C29 C30 H30 117.1
C34 C31 H31A 109.5
C34 C31 H31B 109.5
H31A C31 H31B 109.5
C34 C31 H31C 109.5
H31A C31 H31C 109.5
H31B C31 H31C 109.5
C34 C32 H32A 109.5
C34 C32 H32B 109.5
H32A C32 H32B 109.5
C34 C32 H32C 109.5
H32A C32 H32C 109.5
H32B C32 H32C 109.5
C34 C33 H33A 109.5
C34 C33 H33B 109.5
H33A C33 H33B 109.5
C34 C33 H33C 109.5
H33A C33 H33C 109.5
H33B C33 H33C 109.5
C32 C34 C33 102.2(13)
C32 C34 C31 110.2(14)
C33 C34 C31 111.8(13)
C32 C34 C35 116.3(11)
C33 C34 C35 108.8(11)
C31 C34 C35 107.5(11)
C36 C35 C40 117.8(8)
C36 C35 C34 122.6(11)
C40 C35 C34 119.3(10)
C35 C36 C37 122.7(9)
C35 C36 H36 118.6
C37 C36 H36 118.6
C36 C37 C38 121.9(8)
C36 C37 S4 120.2(7)
C38 C37 S4 117.8(5)
O4 C38 C37 124.9(7)
O4 C38 C39 120.5(8)
C37 C38 C39 114.6(7)
C40 C39 C38 122.2(9)
C40 C39 S1 119.7(7)
C38 C39 S1 118.1(6)
C35 C40 C39 120.6(9)
C35 C40 H40 119.7
C39 C40 H40 119.7
C42 C41 H41A 109.5
C42 C41 H41B 109.5
H41A C41 H41B 109.5
C42 C41 H41C 109.5
H41A C41 H41C 109.5
H41B C41 H41C 109.5
O10 C42 C43 127.1(12)
O10 C42 C41 111.8(13)
C43 C42 C41 121.1(14)
C42 C43 C44 123.3(13)
C42 C43 H43 118.4
C44 C43 H43 118.4
O11 C44 C43 121.0(12)
O11 C44 C45 116.8(12)
C43 C44 C45 122.2(12)
C44 C45 H45A 109.5
C44 C45 H45B 109.5
H45A C45 H45B 109.5
C44 C45 H45C 109.5
H45A C45 H45C 109.5
H45B C45 H45C 109.5
C47 C46 H46A 109.5
C47 C46 H46B 109.5
H46A C46 H46B 109.5
C47 C46 H46C 109.5
H46A C46 H46C 109.5
H46B C46 H46C 109.5
O12 C47 C46 122.9(12)
O12 C47 C48 120.7(12)
C46 C47 C48 114.4(11)
C49 C48 C47 124.4(12)
C49 C48 H48 117.8
C47 C48 H48 117.8
C48 C49 O13 127.7(13)
C48 C49 C50 124.7(13)
O13 C49 C50 106.5(12)
C49 C50 H50A 109.5
C49 C50 H50B 109.5
H50A C50 H50B 109.5
C49 C50 H50C 109.5
H50A C50 H50C 109.5
H50B C50 H50C 109.5
C52 C51 H51A 109.5
C52 C51 H51B 109.5
H51A C51 H51B 109.5
C52 C51 H51C 109.5
H51A C51 H51C 109.5
H51B C51 H51C 109.5
O14 C52 C53 126.1(14)
O14 C52 C51 115.2(14)
C53 C52 C51 117.9(12)
C54 C53 C52 121.3(13)
C54 C53 H53 119.3
C52 C53 H53 119.3
O15 C54 C53 123.7(15)
O15 C54 C55 113.9(14)
C53 C54 C55 122.3(14)
C54 C55 H55A 109.5
C54 C55 H55B 109.5
H55A C55 H55B 109.5
C54 C55 H55C 109.5
H55A C55 H55C 109.5
H55B C55 H55C 109.5
C57 C56 H56A 109.5
C57 C56 H56B 109.5
H56A C56 H56B 109.5
C57 C56 H56C 109.5
H56A C56 H56C 109.5
H56B C56 H56C 109.5
O16 C57 C58 126.7(11)
O16 C57 C56 112.9(11)
C58 C57 C56 120.4(11)
C57 C58 C59 124.6(12)
C57 C58 H58 117.7
C59 C58 H58 117.7
O17 C59 C58 125.4(13)
O17 C59 C60 110.0(13)
C58 C59 C60 124.4(12)
C59 C60 H60A 109.5
C59 C60 H60B 109.5
H60A C60 H60B 109.5
C59 C60 H60C 109.5
H60A C60 H60C 109.5
H60B C60 H60C 109.5
C62 C61 H61A 109.5
C62 C61 H61B 109.5
H61A C61 H61B 109.5
C62 C61 H61C 109.5
H61A C61 H61C 109.5
H61B C61 H61C 109.5
O18 C62 C63 126.1(11)
O18 C62 C61 113.7(13)
C63 C62 C61 120.2(13)
C64 C63 C62 122.9(12)
C64 C63 H63 118.6
C62 C63 H63 118.6
O19 C64 C63 127.3(11)
O19 C64 C65 116.4(10)
C63 C64 C65 115.9(11)
C64 C65 H65A 109.5
C64 C65 H65B 109.5
H65A C65 H65B 109.5
C64 C65 H65C 109.5
H65A C65 H65C 109.5
H65B C65 H65C 109.5
C67 C66 H66A 109.5
C67 C66 H66B 109.5
H66A C66 H66B 109.5
C67 C66 H66C 109.5
H66A C66 H66C 109.5
H66B C66 H66C 109.5
O20 C67 C68 123.0(12)
O20 C67 C66 111.2(14)
C68 C67 C66 125.8(13)
C69 C68 C67 125.4(13)
C69 C68 H68 117.3
C67 C68 H68 117.3
O21 C69 C68 126.0(13)
O21 C69 C70 114.7(12)
C68 C69 C70 119.3(12)
C69 C70 H70A 109.5
C69 C70 H70B 109.5
H70A C70 H70B 109.5
C69 C70 H70C 109.5
H70A C70 H70C 109.5
H70B C70 H70C 109.5
Cl1 C71 Cl2 110.2(11)
Cl1 C71 H71A 109.6
Cl2 C71 H71A 109.6
Cl1 C71 H71B 109.6
Cl2 C71 H71B 109.6
H71A C71 H71B 108.1
Cl3 C72 Cl4 94.2(11)
Cl3 C72 H72A 112.9
Cl4 C72 H72A 112.9
Cl3 C72 H72B 112.9
Cl4 C72 H72B 112.9
H72A C72 H72B 110.3
Cl5 C73 Cl6 97.6(11)
Cl5 C73 H73A 112.3
Cl6 C73 H73A 112.2
Cl5 C73 H73B 112.2
Cl6 C73 H73B 112.2
H73A C73 H73B 109.8
Cl7 C74 Cl8 98.5(11)
Cl7 C74 H74A 112.1
Cl8 C74 H74A 112.1
Cl7 C74 H74B 112.1
Cl8 C74 H74B 112.1
H74A C74 H74B 109.7
Cl10 C75 Cl9 97.8(14)
Cl10 C75 H75A 112.2
Cl9 C75 H75A 112.2
Cl10 C75 H75B 112.2
Cl9 C75 H75B 112.2
H75A C75 H75B 109.8
O22 C76 H76A 109.5
O22 C76 H76B 109.5
H76A C76 H76B 109.5
O22 C76 H76C 109.5
H76A C76 H76C 109.5
H76B C76 H76C 109.5
C76 O22 H22 111.4(14)

loop_
_geom_bond_atom_site_label_1
_geom_bond_atom_site_label_2
_geom_bond_distance
Er1 O11 2.239(7)
Er1 O10 2.276(7)
Er1 O6 2.290(5)
Er1 O7 2.295(5)
Er1 O4 2.331(6)
Er1 O1 2.344(6)
Er1 O5 2.485(6)
Er1 S1 2.911(2)
Er1 Er2 3.4948(8)
Er1 Er4 3.5085(8)
Er1 Er5 3.7372(8)
Er2 O13 2.230(7)
Er2 O12 2.265(7)
Er2 O7 2.309(6)
Er2 O8 2.324(5)
Er2 O1 2.327(5)
Er2 O2 2.355(6)
Er2 O5 2.476(5)
Er2 S2 2.961(2)
Er2 Er3 3.5049(8)
Er2 Er5 3.7571(8)
Er3 O14 2.251(7)
Er3 O15 2.262(7)
Er3 O8 2.263(6)
Er3 O9 2.319(6)
Er3 O2 2.341(6)
Er3 O3 2.343(5)
Er3 O5 2.482(5)
Er3 S3 2.943(3)
Er3 Er4 3.5090(8)
Er3 Er5 3.7468(9)
Er4 O16 2.242(7)
Er4 O17 2.271(7)
Er4 O9 2.285(5)
Er4 O6 2.308(6)
Er4 O4 2.316(5)
Er4 O3 2.333(6)
Er4 O5 2.516(5)
Er4 S4 2.944(2)
Er4 Er5 3.7503(8)
Er5 O21 2.282(6)
Er5 O20 2.289(7)
Er5 O18 2.305(7)
Er5 O19 2.323(7)
Er5 O7 2.406(5)
Er5 O8 2.412(6)
Er5 O9 2.416(6)
Er5 O6 2.428(5)
O1 C8 1.348(9)
O2 C18 1.325(10)
O3 C28 1.349(10)
O4 C38 1.325(9)
O10 C42 1.215(15)
O11 C44 1.314(14)
O12 C47 1.232(13)
O13 C49 1.333(14)
O14 C52 1.156(14)
O15 C54 1.310(15)
O16 C57 1.290(13)
O17 C59 1.294(14)
O18 C62 1.305(15)
O19 C64 1.280(13)
O20 C67 1.265(15)
O21 C69 1.262(14)
O24 H24C 0.8500
O24 H24D 0.8501
S1 C39 1.792(10)
S1 C7 1.796(10)
S2 C17 1.779(10)
S2 C9 1.826(9)
S3 C27 1.818(9)
S3 C19 1.854(9)
S4 C37 1.792(9)
S4 C29 1.797(10)
Cl1 C71 1.677(16)
Cl2 C71 1.776(13)
Cl3 C72 1.715(18)
Cl4 C72 1.746(17)
Cl5 C73 1.680(16)
Cl6 C73 1.735(18)
Cl7 C74 1.733(17)
Cl8 C74 1.744(16)
Cl9 C75 1.736(17)
Cl10 C75 1.734(18)
C1 C4 1.49(2)
C1 H1A 0.9600
C1 H1B 0.9600
C1 H1C 0.9600
C2 C4 1.62(2)
C2 H2A 0.9600
C2 H2B 0.9600
C2 H2C 0.9600
C3 C4 1.49(2)
C3 H3A 0.9600
C3 H3B 0.9600
C3 H3C 0.9600
C4 C5 1.518(15)
C5 C10 1.329(14)
C5 C6 1.372(15)
C6 C7 1.393(12)
C6 H6A 0.9300
C7 C8 1.389(12)
C8 C9 1.400(13)
C9 C10 1.376(12)
C10 H10 0.9300
C11 C14 1.55(2)
C11 H11A 0.9600
C11 H11B 0.9600
C11 H11C 0.9600
C12 C14 1.50(2)
C12 H12A 0.9600
C12 H12B 0.9600
C12 H12C 0.9600
C13 C14 1.55(2)
C13 H13A 0.9600
C13 H13B 0.9600
C13 H13C 0.9600
C14 C15 1.552(15)
C15 C20 1.348(14)
C15 C16 1.377(16)
C16 C17 1.427(13)
C16 H16 0.9300
C17 C18 1.458(12)
C18 C19 1.330(13)
C19 C20 1.388(13)
C20 H20 0.9300
C21 C24 1.45(2)
C21 H21A 0.9600
C21 H21B 0.9600
C21 H21C 0.9600
C22 C24 1.51(2)
C22 H22A 0.9600
C22 H22B 0.9600
C22 H22C 0.9600
C23 C24 1.398(19)
C23 H23A 0.9600
C23 H23B 0.9600
C23 H23C 0.9600
C24 C25 1.494(16)
C25 C30 1.371(16)
C25 C26 1.485(14)
C26 C27 1.338(13)
C26 H26 0.9300
C27 C28 1.423(13)
C28 C29 1.367(12)
C29 C30 1.401(13)
C30 H30 0.9300
C31 C34 1.50(2)
C31 H31A 0.9600
C31 H31B 0.9600
C31 H31C 0.9600
C32 C34 1.44(2)
C32 H32A 0.9600
C32 H32B 0.9600
C32 H32C 0.9600
C33 C34 1.48(2)
C33 H33A 0.9600
C33 H33B 0.9600
C33 H33C 0.9600
C34 C35 1.513(14)
C35 C36 1.385(14)
C35 C40 1.400(15)
C36 C37 1.394(11)
C36 H36 0.9300
C37 C38 1.412(12)
C38 C39 1.455(12)
C39 C40 1.405(12)
C40 H40 0.9300
C41 C42 1.55(2)
C41 H41A 0.9600
C41 H41B 0.9600
C41 H41C 0.9600
C42 C43 1.332(19)
C43 C44 1.47(2)
C43 H43 0.9300
C44 C45 1.50(2)
C45 H45A 0.9600
C45 H45B 0.9600
C45 H45C 0.9600
C46 C47 1.48(2)
C46 H46A 0.9600
C46 H46B 0.9600
C46 H46C 0.9600
C47 C48 1.510(19)
C48 C49 1.25(2)
C48 H48 0.9300
C49 C50 1.66(2)
C50 H50A 0.9600
C50 H50B 0.9600
C50 H50C 0.9600
C51 C52 1.50(2)
C51 H51A 0.9600
C51 H51B 0.9600
C51 H51C 0.9600
C52 C53 1.46(2)
C53 C54 1.42(2)
C53 H53 0.9300
C54 C55 1.55(2)
C55 H55A 0.9600
C55 H55B 0.9600
C55 H55C 0.9600
C56 C57 1.588(17)
C56 H56A 0.9600
C56 H56B 0.9600
C56 H56C 0.9600
C57 C58 1.347(18)
C58 C59 1.37(2)
C58 H58 0.9300
C59 C60 1.58(2)
C60 H60A 0.9600
C60 H60B 0.9600
C60 H60C 0.9600
C61 C62 1.518(18)
C61 H61A 0.9600
C61 H61B 0.9600
C61 H61C 0.9600
C62 C63 1.392(18)
C63 C64 1.351(16)
C63 H63 0.9300
C64 C65 1.581(17)
C65 H65A 0.9600
C65 H65B 0.9600
C65 H65C 0.9600
C66 C67 1.54(2)
C66 H66A 0.9600
C66 H66B 0.9600
C66 H66C 0.9600
C67 C68 1.43(2)
C68 C69 1.303(18)
C68 H68 0.9300
C69 C70 1.609(19)
C70 H70A 0.9600
C70 H70B 0.9600
C70 H70C 0.9600
C71 H71A 0.9700
C71 H71B 0.9700
C72 H72A 0.9700
C72 H72B 0.9700
C73 H73A 0.9700
C73 H73B 0.9700
C74 H74A 0.9700
C74 H74B 0.9700
C75 H75A 0.9700
C75 H75B 0.9700
C76 O22 1.3999(10)
C76 H76A 0.9600
C76 H76B 0.9600
C76 H76C 0.9600
O22 H22 0.881(14)

loop_
_geom_torsion_atom_site_label_1
_geom_torsion_atom_site_label_2
_geom_torsion_atom_site_label_3
_geom_torsion_atom_site_label_4
_geom_torsion
O11 Er1 Er2 O13 66.0(7)
O10 Er1 Er2 O13 13.8(8)
O6 Er1 Er2 O13 -62.8(7)
O7 Er1 Er2 O13 -3.2(7)
O4 Er1 Er2 O13 -141.2(7)
O1 Er1 Er2 O13 145.0(7)
O5 Er1 Er2 O13 -110.7(7)
S1 Er1 Er2 O13 145.8(6)
Er4 Er1 Er2 O13 -102.8(6)
Er5 Er1 Er2 O13 -44.7(6)
O11 Er1 Er2 O12 1.1(2)
O10 Er1 Er2 O12 -51.1(5)
O6 Er1 Er2 O12 -127.7(2)
O7 Er1 Er2 O12 -68.2(3)
O4 Er1 Er2 O12 153.8(2)
O1 Er1 Er2 O12 80.1(3)
O5 Er1 Er2 O12 -175.6(2)
S1 Er1 Er2 O12 80.90(17)
Er4 Er1 Er2 O12 -167.73(16)
Er5 Er1 Er2 O12 -109.64(16)
O11 Er1 Er2 O7 69.2(3)
O10 Er1 Er2 O7 17.0(5)
O6 Er1 Er2 O7 -59.6(3)
O4 Er1 Er2 O7 -138.0(2)
O1 Er1 Er2 O7 148.3(3)
O5 Er1 Er2 O7 -107.4(3)
S1 Er1 Er2 O7 149.1(2)
Er4 Er1 Er2 O7 -99.6(2)
Er5 Er1 Er2 O7 -41.5(2)
O11 Er1 Er2 O8 129.5(2)
O10 Er1 Er2 O8 77.3(5)
O6 Er1 Er2 O8 0.7(2)
O7 Er1 Er2 O8 60.3(3)
O4 Er1 Er2 O8 -77.74(19)
O1 Er1 Er2 O8 -151.5(3)
O5 Er1 Er2 O8 -47.2(2)
S1 Er1 Er2 O8 -150.68(16)
Er4 Er1 Er2 O8 -39.31(15)
Er5 Er1 Er2 O8 18.79(15)
O11 Er1 Er2 O1 -79.0(3)
O10 Er1 Er2 O1 -131.2(6)
O6 Er1 Er2 O1 152.2(3)
O7 Er1 Er2 O1 -148.3(3)
O4 Er1 Er2 O1 73.7(3)
O5 Er1 Er2 O1 104.3(3)
S1 Er1 Er2 O1 0.8(2)
Er4 Er1 Er2 O1 112.2(2)
Er5 Er1 Er2 O1 170.3(2)
O11 Er1 Er2 O2 -152.8(2)
O10 Er1 Er2 O2 155.0(5)
O6 Er1 Er2 O2 78.4(2)
O7 Er1 Er2 O2 137.9(2)
O4 Er1 Er2 O2 -0.07(19)
O1 Er1 Er2 O2 -73.8(3)
O5 Er1 Er2 O2 30.5(2)
S1 Er1 Er2 O2 -73.01(15)
Er4 Er1 Er2 O2 38.36(14)
Er5 Er1 Er2 O2 96.46(14)
O11 Er1 Er2 O5 176.7(2)
O10 Er1 Er2 O5 124.5(5)
O6 Er1 Er2 O5 47.9(2)
O7 Er1 Er2 O5 107.4(3)
O4 Er1 Er2 O5 -30.6(2)
O1 Er1 Er2 O5 -104.3(3)
S1 Er1 Er2 O5 -103.50(17)
Er4 Er1 Er2 O5 7.88(16)
Er5 Er1 Er2 O5 65.97(16)
O11 Er1 Er2 S2 -80.28(17)
O10 Er1 Er2 S2 -132.5(5)
O6 Er1 Er2 S2 150.89(15)
O7 Er1 Er2 S2 -149.5(2)
O4 Er1 Er2 S2 72.47(14)
O1 Er1 Er2 S2 -1.3(2)
O5 Er1 Er2 S2 103.03(17)
S1 Er1 Er2 S2 -0.47(8)
Er4 Er1 Er2 S2 110.90(5)
Er5 Er1 Er2 S2 169.00(5)
O11 Er1 Er2 Er3 168.68(16)
O10 Er1 Er2 Er3 116.5(5)
O6 Er1 Er2 Er3 39.85(14)
O7 Er1 Er2 Er3 99.4(2)
O4 Er1 Er2 Er3 -38.56(13)
O1 Er1 Er2 Er3 -112.3(2)
O5 Er1 Er2 Er3 -8.01(16)
S1 Er1 Er2 Er3 -111.51(6)
Er4 Er1 Er2 Er3 -0.136(12)
Er5 Er1 Er2 Er3 57.958(16)
O11 Er1 Er2 Er5 110.72(16)
O10 Er1 Er2 Er5 58.5(5)
O6 Er1 Er2 Er5 -18.10(14)
O7 Er1 Er2 Er5 41.5(2)
O4 Er1 Er2 Er5 -96.52(13)
O1 Er1 Er2 Er5 -170.3(2)
O5 Er1 Er2 Er5 -65.97(16)
S1 Er1 Er2 Er5 -169.47(6)
Er4 Er1 Er2 Er5 -58.093(16)
O13 Er2 Er3 O14 2.1(3)
O12 Er2 Er3 O14 -41.4(8)
O7 Er2 Er3 O14 -120.5(2)
O8 Er2 Er3 O14 -61.4(3)
O1 Er2 Er3 O14 159.9(2)
O2 Er2 Er3 O14 83.3(3)
O5 Er2 Er3 O14 -168.6(3)
S2 Er2 Er3 O14 88.4(2)
Er1 Er2 Er3 O14 -160.57(19)
Er5 Er2 Er3 O14 -102.69(19)
O13 Er2 Er3 O15 42.5(11)
O12 Er2 Er3 O15 -1.0(14)
O7 Er2 Er3 O15 -80.1(11)
O8 Er2 Er3 O15 -21.0(12)
O1 Er2 Er3 O15 -159.7(11)
O2 Er2 Er3 O15 123.7(12)
O5 Er2 Er3 O15 -128.2(11)
S2 Er2 Er3 O15 128.8(11)
Er1 Er2 Er3 O15 -120.2(11)
Er5 Er2 Er3 O15 -62.3(11)
O13 Er2 Er3 O8 63.5(3)
O12 Er2 Er3 O8 20.0(8)
O7 Er2 Er3 O8 -59.1(3)
O1 Er2 Er3 O8 -138.7(3)
O2 Er2 Er3 O8 144.7(3)
O5 Er2 Er3 O8 -107.2(3)
S2 Er2 Er3 O8 149.8(2)
Er1 Er2 Er3 O8 -99.2(2)
Er5 Er2 Er3 O8 -41.3(2)
O13 Er2 Er3 O9 123.2(2)
O12 Er2 Er3 O9 79.7(8)
O7 Er2 Er3 O9 0.63(17)
O8 Er2 Er3 O9 59.7(3)
O1 Er2 Er3 O9 -79.0(2)
O2 Er2 Er3 O9 -155.6(2)
O5 Er2 Er3 O9 -47.5(2)
S2 Er2 Er3 O9 -150.44(13)
Er1 Er2 Er3 O9 -39.44(13)
Er5 Er2 Er3 O9 18.44(13)
O13 Er2 Er3 O2 -81.2(3)
O12 Er2 Er3 O2 -124.7(8)
O7 Er2 Er3 O2 156.3(2)
O8 Er2 Er3 O2 -144.7(3)
O1 Er2 Er3 O2 76.7(3)
O5 Er2 Er3 O2 108.1(3)
S2 Er2 Er3 O2 5.2(2)
Er1 Er2 Er3 O2 116.2(2)
Er5 Er2 Er3 O2 174.1(2)
O13 Er2 Er3 O3 -158.1(2)
O12 Er2 Er3 O3 158.4(8)
O7 Er2 Er3 O3 79.29(19)
O8 Er2 Er3 O3 138.4(3)
O1 Er2 Er3 O3 -0.3(2)
O2 Er2 Er3 O3 -77.0(3)
O5 Er2 Er3 O3 31.2(2)
S2 Er2 Er3 O3 -71.78(15)
Er1 Er2 Er3 O3 39.22(15)
Er5 Er2 Er3 O3 97.10(15)
O13 Er2 Er3 O5 170.7(3)
O12 Er2 Er3 O5 127.2(8)
O7 Er2 Er3 O5 48.1(2)
O8 Er2 Er3 O5 107.2(3)
O1 Er2 Er3 O5 -31.5(2)
O2 Er2 Er3 O5 -108.1(3)
S2 Er2 Er3 O5 -102.95(17)
Er1 Er2 Er3 O5 8.05(17)
Er5 Er2 Er3 O5 65.92(17)
O13 Er2 Er3 S3 -85.0(2)
O12 Er2 Er3 S3 -128.5(8)
O7 Er2 Er3 S3 152.44(13)
O8 Er2 Er3 S3 -148.5(2)
O1 Er2 Er3 S3 72.85(16)
O2 Er2 Er3 S3 -3.8(2)
O5 Er2 Er3 S3 104.32(17)
S2 Er2 Er3 S3 1.37(7)
Er1 Er2 Er3 S3 112.37(5)
Er5 Er2 Er3 S3 170.25(5)
O13 Er2 Er3 Er4 162.8(2)
O12 Er2 Er3 Er4 119.3(8)
O7 Er2 Er3 Er4 40.21(12)
O8 Er2 Er3 Er4 99.3(2)
O1 Er2 Er3 Er4 -39.38(15)
O2 Er2 Er3 Er4 -116.0(2)
O5 Er2 Er3 Er4 -7.91(17)
S2 Er2 Er3 Er4 -110.86(5)
Er1 Er2 Er3 Er4 0.136(12)
Er5 Er2 Er3 Er4 58.016(12)
O13 Er2 Er3 Er5 104.8(2)
O12 Er2 Er3 Er5 61.3(8)
O7 Er2 Er3 Er5 -17.80(12)
O8 Er2 Er3 Er5 41.3(2)
O1 Er2 Er3 Er5 -97.40(15)
O2 Er2 Er3 Er5 -174.1(2)
O5 Er2 Er3 Er5 -65.92(17)
S2 Er2 Er3 Er5 -168.88(5)
Er1 Er2 Er3 Er5 -57.880(12)
O11 Er1 Er4 O16 18.3(11)
O10 Er1 Er4 O16 -33.3(7)
O6 Er1 Er4 O16 27.6(7)
O7 Er1 Er4 O16 87.9(7)
O4 Er1 Er4 O16 -118.1(7)
O1 Er1 Er4 O16 167.6(7)
O5 Er1 Er4 O16 136.1(7)
S1 Er1 Er4 O16 -119.2(6)
Er2 Er1 Er4 O16 128.3(6)
Er5 Er1 Er4 O16 70.0(6)
O11 Er1 Er4 O17 57.1(9)
O10 Er1 Er4 O17 5.5(3)
O6 Er1 Er4 O17 66.4(3)
O7 Er1 Er4 O17 126.8(2)
O4 Er1 Er4 O17 -79.2(3)
O1 Er1 Er4 O17 -153.6(2)
O5 Er1 Er4 O17 174.9(3)
S1 Er1 Er4 O17 -80.4(2)
Er2 Er1 Er4 O17 167.1(2)
Er5 Er1 Er4 O17 108.8(2)
O11 Er1 Er4 O9 -69.6(9)
O10 Er1 Er4 O9 -121.3(2)
O6 Er1 Er4 O9 -60.4(3)
O7 Er1 Er4 O9 0.0(2)
O4 Er1 Er4 O9 154.0(3)
O1 Er1 Er4 O9 79.7(2)
O5 Er1 Er4 O9 48.2(2)
S1 Er1 Er4 O9 152.87(16)
Er2 Er1 Er4 O9 40.40(15)
Er5 Er1 Er4 O9 -17.90(15)
O11 Er1 Er4 O6 -9.3(9)
O10 Er1 Er4 O6 -60.9(3)
O7 Er1 Er4 O6 60.4(3)
O4 Er1 Er4 O6 -145.6(3)
O1 Er1 Er4 O6 140.0(3)
O5 Er1 Er4 O6 108.5(3)
S1 Er1 Er4 O6 -146.8(2)
Er2 Er1 Er4 O6 100.8(2)
Er5 Er1 Er4 O6 42.5(2)
O11 Er1 Er4 O4 136.4(9)
O10 Er1 Er4 O4 84.7(3)
O6 Er1 Er4 O4 145.6(3)
O7 Er1 Er4 O4 -154.0(3)
O1 Er1 Er4 O4 -74.3(3)
O5 Er1 Er4 O4 -105.8(3)
S1 Er1 Er4 O4 -1.1(2)
Er2 Er1 Er4 O4 -113.6(2)
Er5 Er1 Er4 O4 -171.9(2)
O11 Er1 Er4 O3 -149.0(9)
O10 Er1 Er4 O3 159.3(2)
O6 Er1 Er4 O3 -139.8(3)
O7 Er1 Er4 O3 -79.41(19)
O4 Er1 Er4 O3 74.6(3)
O1 Er1 Er4 O3 0.25(18)
O5 Er1 Er4 O3 -31.2(2)
S1 Er1 Er4 O3 73.46(14)
Er2 Er1 Er4 O3 -39.02(13)
Er5 Er1 Er4 O3 -97.32(13)
O11 Er1 Er4 O5 -117.8(9)
O10 Er1 Er4 O5 -169.4(2)
O6 Er1 Er4 O5 -108.5(3)
O7 Er1 Er4 O5 -48.2(2)
O4 Er1 Er4 O5 105.8(3)
O1 Er1 Er4 O5 31.5(2)
S1 Er1 Er4 O5 104.69(17)
Er2 Er1 Er4 O5 -7.78(16)
Er5 Er1 Er4 O5 -66.08(16)
O11 Er1 Er4 S4 139.2(9)
O10 Er1 Er4 S4 87.53(19)
O6 Er1 Er4 S4 148.4(2)
O7 Er1 Er4 S4 -151.20(15)
O4 Er1 Er4 S4 2.8(2)
O1 Er1 Er4 S4 -71.54(14)
O5 Er1 Er4 S4 -103.02(17)
S1 Er1 Er4 S4 1.67(8)
Er2 Er1 Er4 S4 -110.81(6)
Er5 Er1 Er4 S4 -169.11(6)
O11 Er1 Er4 Er3 -109.9(9)
O10 Er1 Er4 Er3 -161.53(18)
O6 Er1 Er4 Er3 -100.6(2)
O7 Er1 Er4 Er3 -40.26(14)
O4 Er1 Er4 Er3 113.7(2)
O1 Er1 Er4 Er3 39.41(13)
O5 Er1 Er4 Er3 7.92(16)
S1 Er1 Er4 Er3 112.61(6)
Er2 Er1 Er4 Er3 0.136(12)
Er5 Er1 Er4 Er3 -58.165(16)
O11 Er1 Er4 Er5 -51.7(9)
O10 Er1 Er4 Er5 -103.36(18)
O6 Er1 Er4 Er5 -42.5(2)
O7 Er1 Er4 Er5 17.91(14)
O4 Er1 Er4 Er5 171.9(2)
O1 Er1 Er4 Er5 97.57(13)
O5 Er1 Er4 Er5 66.08(16)
S1 Er1 Er4 Er5 170.78(5)
Er2 Er1 Er4 Er5 58.301(16)
O14 Er3 Er4 O16 -57.1(6)
O15 Er3 Er4 O16 2.9(3)
O8 Er3 Er4 O16 -127.5(2)
O9 Er3 Er4 O16 -68.0(3)
O2 Er3 Er4 O16 153.1(3)
O3 Er3 Er4 O16 79.5(3)
O5 Er3 Er4 O16 -175.8(3)
S3 Er3 Er4 O16 80.0(2)
Er2 Er3 Er4 O16 -168.02(19)
Er5 Er3 Er4 O16 -109.87(19)
O14 Er3 Er4 O17 13.8(10)
O15 Er3 Er4 O17 73.8(9)
O8 Er3 Er4 O17 -56.6(9)
O9 Er3 Er4 O17 2.9(9)
O2 Er3 Er4 O17 -136.0(9)
O3 Er3 Er4 O17 150.4(9)
O5 Er3 Er4 O17 -104.9(9)
S3 Er3 Er4 O17 150.9(9)
Er2 Er3 Er4 O17 -97.1(9)
Er5 Er3 Er4 O17 -39.0(9)
O14 Er3 Er4 O9 10.9(6)
O15 Er3 Er4 O9 70.9(3)
O8 Er3 Er4 O9 -59.5(3)
O2 Er3 Er4 O9 -138.9(3)
O3 Er3 Er4 O9 147.6(3)
O5 Er3 Er4 O9 -107.8(3)
S3 Er3 Er4 O9 148.0(2)
Er2 Er3 Er4 O9 -100.0(2)
Er5 Er3 Er4 O9 -41.8(2)
O14 Er3 Er4 O6 71.2(6)
O15 Er3 Er4 O6 131.2(2)
O8 Er3 Er4 O6 0.78(18)
O9 Er3 Er4 O6 60.3(3)
O2 Er3 Er4 O6 -78.6(2)
O3 Er3 Er4 O6 -152.1(2)
O5 Er3 Er4 O6 -47.5(2)
S3 Er3 Er4 O6 -151.72(14)
Er2 Er3 Er4 O6 -39.70(13)
Er5 Er3 Er4 O6 18.45(13)
O14 Er3 Er4 O4 149.3(6)
O15 Er3 Er4 O4 -150.7(3)
O8 Er3 Er4 O4 78.9(2)
O9 Er3 Er4 O4 138.4(3)
O2 Er3 Er4 O4 -0.5(2)
O3 Er3 Er4 O4 -74.0(2)
O5 Er3 Er4 O4 30.6(2)
S3 Er3 Er4 O4 -73.59(15)
Er2 Er3 Er4 O4 38.43(14)
Er5 Er3 Er4 O4 96.59(14)
O14 Er3 Er4 O3 -136.7(6)
O15 Er3 Er4 O3 -76.7(3)
O8 Er3 Er4 O3 152.9(2)
O9 Er3 Er4 O3 -147.6(3)
O2 Er3 Er4 O3 73.5(3)
O5 Er3 Er4 O3 104.6(3)
S3 Er3 Er4 O3 0.4(2)
Er2 Er3 Er4 O3 112.4(2)
Er5 Er3 Er4 O3 170.6(2)
O14 Er3 Er4 O5 118.7(6)
O15 Er3 Er4 O5 178.7(3)
O8 Er3 Er4 O5 48.3(2)
O9 Er3 Er4 O5 107.8(3)
O2 Er3 Er4 O5 -31.1(2)
O3 Er3 Er4 O5 -104.6(3)
S3 Er3 Er4 O5 -104.23(17)
Er2 Er3 Er4 O5 7.79(16)
Er5 Er3 Er4 O5 65.94(16)
O14 Er3 Er4 S4 -137.3(6)
O15 Er3 Er4 S4 -77.3(2)
O8 Er3 Er4 S4 152.26(14)
O9 Er3 Er4 S4 -148.2(2)
O2 Er3 Er4 S4 72.88(17)
O3 Er3 Er4 S4 -0.7(2)
O5 Er3 Er4 S4 103.99(17)
S3 Er3 Er4 S4 -0.24(7)
Er2 Er3 Er4 S4 111.79(5)
Er5 Er3 Er4 S4 169.94(5)
O14 Er3 Er4 Er1 110.7(6)
O15 Er3 Er4 Er1 170.7(2)
O8 Er3 Er4 Er1 40.34(13)
O9 Er3 Er4 Er1 99.9(2)
O2 Er3 Er4 Er1 -39.04(16)
O3 Er3 Er4 Er1 -112.6(2)
O5 Er3 Er4 Er1 -7.93(16)
S3 Er3 Er4 Er1 -112.16(5)
Er2 Er3 Er4 Er1 -0.135(12)
Er5 Er3 Er4 Er1 58.016(12)
O14 Er3 Er4 Er5 52.7(6)
O15 Er3 Er4 Er5 112.7(2)
O8 Er3 Er4 Er5 -17.68(13)
O9 Er3 Er4 Er5 41.8(2)
O2 Er3 Er4 Er5 -97.05(16)
O3 Er3 Er4 Er5 -170.6(2)
O5 Er3 Er4 Er5 -65.94(16)
S3 Er3 Er4 Er5 -170.18(5)
Er2 Er3 Er4 Er5 -58.151(12)
O11 Er1 Er5 O21 -133.7(6)
O10 Er1 Er5 O21 147.7(6)
O6 Er1 Er5 O21 100.4(6)
O7 Er1 Er5 O21 -94.3(6)
O4 Er1 Er5 O21 50.8(6)
O1 Er1 Er5 O21 -43.6(6)
O5 Er1 Er5 O21 2.5(6)
S1 Er1 Er5 O21 7.7(7)
Er2 Er1 Er5 O21 -50.2(6)
Er4 Er1 Er5 O21 56.2(6)
O11 Er1 Er5 O20 -22.4(3)
O10 Er1 Er5 O20 -101.0(3)
O6 Er1 Er5 O20 -148.3(3)
O7 Er1 Er5 O20 17.0(3)
O4 Er1 Er5 O20 162.1(3)
O1 Er1 Er5 O20 67.7(3)
O5 Er1 Er5 O20 113.8(3)
S1 Er1 Er5 O20 119.0(3)
Er2 Er1 Er5 O20 61.1(2)
Er4 Er1 Er5 O20 167.5(2)
O11 Er1 Er5 O18 112.2(3)
O10 Er1 Er5 O18 33.7(3)
O6 Er1 Er5 O18 -13.7(3)
O7 Er1 Er5 O18 151.6(3)
O4 Er1 Er5 O18 -63.3(3)
O1 Er1 Er5 O18 -157.7(3)
O5 Er1 Er5 O18 -111.6(3)
S1 Er1 Er5 O18 -106.4(3)
Er2 Er1 Er5 O18 -164.3(2)
Er4 Er1 Er5 O18 -57.9(2)
O11 Er1 Er5 O19 44.2(3)
O10 Er1 Er5 O19 -34.3(3)
O6 Er1 Er5 O19 -81.7(3)
O7 Er1 Er5 O19 83.6(3)
O4 Er1 Er5 O19 -131.3(2)
O1 Er1 Er5 O19 134.3(2)
O5 Er1 Er5 O19 -179.6(2)
S1 Er1 Er5 O19 -174.4(3)
Er2 Er1 Er5 O19 127.71(18)
Er4 Er1 Er5 O19 -125.87(18)
O11 Er1 Er5 O7 -39.4(3)
O10 Er1 Er5 O7 -117.9(3)
O6 Er1 Er5 O7 -165.3(3)
O4 Er1 Er5 O7 145.1(3)
O1 Er1 Er5 O7 50.7(3)
O5 Er1 Er5 O7 96.8(3)
S1 Er1 Er5 O7 102.1(3)
Er2 Er1 Er5 O7 44.1(2)
Er4 Er1 Er5 O7 150.5(2)
O11 Er1 Er5 O8 -101.5(2)
O10 Er1 Er5 O8 180.0(3)
O6 Er1 Er5 O8 132.6(3)
O7 Er1 Er5 O8 -62.1(3)
O4 Er1 Er5 O8 83.0(2)
O1 Er1 Er5 O8 -11.4(2)
O5 Er1 Er5 O8 34.7(2)
S1 Er1 Er5 O8 39.9(3)
Er2 Er1 Er5 O8 -18.00(14)
Er4 Er1 Er5 O8 88.42(14)
O11 Er1 Er5 O9 -173.1(2)
O10 Er1 Er5 O9 108.4(3)
O6 Er1 Er5 O9 61.0(3)
O7 Er1 Er5 O9 -133.7(3)
O4 Er1 Er5 O9 11.4(2)
O1 Er1 Er5 O9 -83.0(2)
O5 Er1 Er5 O9 -36.9(2)
S1 Er1 Er5 O9 -31.7(3)
Er2 Er1 Er5 O9 -89.60(14)
Er4 Er1 Er5 O9 16.81(14)
O11 Er1 Er5 O6 125.9(3)
O10 Er1 Er5 O6 47.3(3)
O7 Er1 Er5 O6 165.3(3)
O4 Er1 Er5 O6 -49.6(3)
O1 Er1 Er5 O6 -144.0(3)
O5 Er1 Er5 O6 -97.9(3)
S1 Er1 Er5 O6 -92.7(3)
Er2 Er1 Er5 O6 -150.6(2)
Er4 Er1 Er5 O6 -44.2(2)
O11 Er1 Er5 Er3 -136.6(2)
O10 Er1 Er5 Er3 144.9(2)
O6 Er1 Er5 Er3 97.5(2)
O7 Er1 Er5 Er3 -97.2(2)
O4 Er1 Er5 Er3 47.93(15)
O1 Er1 Er5 Er3 -46.49(16)
O5 Er1 Er5 Er3 -0.36(15)
S1 Er1 Er5 Er3 4.9(3)
Er2 Er1 Er5 Er3 -53.078(14)
Er4 Er1 Er5 Er3 53.338(14)
O11 Er1 Er5 Er4 170.1(2)
O10 Er1 Er5 Er4 91.5(2)
O6 Er1 Er5 Er4 44.2(2)
O7 Er1 Er5 Er4 -150.5(2)
O4 Er1 Er5 Er4 -5.41(15)
O1 Er1 Er5 Er4 -99.82(16)
O5 Er1 Er5 Er4 -53.70(15)
S1 Er1 Er5 Er4 -48.5(3)
Er2 Er1 Er5 Er4 -106.42(2)
O11 Er1 Er5 Er2 -83.5(2)
O10 Er1 Er5 Er2 -162.0(2)
O6 Er1 Er5 Er2 150.6(2)
O7 Er1 Er5 Er2 -44.1(2)
O4 Er1 Er5 Er2 101.00(15)
O1 Er1 Er5 Er2 6.59(16)
O5 Er1 Er5 Er2 52.71(15)
S1 Er1 Er5 Er2 57.9(3)
Er4 Er1 Er5 Er2 106.42(2)
O14 Er3 Er5 O21 -35.7(3)
O15 Er3 Er5 O21 43.8(3)
O8 Er3 Er5 O21 -81.8(3)
O9 Er3 Er5 O21 84.1(3)
O2 Er3 Er5 O21 -130.2(2)
O3 Er3 Er5 O21 133.9(2)
O5 Er3 Er5 O21 -178.7(2)
S3 Er3 Er5 O21 -179.1(3)
Er2 Er3 Er5 O21 -126.11(19)
Er4 Er3 Er5 O21 127.50(19)
O14 Er3 Er5 O20 31.2(3)
O15 Er3 Er5 O20 110.7(3)
O8 Er3 Er5 O20 -14.9(3)
O9 Er3 Er5 O20 151.0(3)
O2 Er3 Er5 O20 -63.3(2)
O3 Er3 Er5 O20 -159.2(2)
O5 Er3 Er5 O20 -111.8(2)
S3 Er3 Er5 O20 -112.2(3)
Er2 Er3 Er5 O20 -59.19(19)
Er4 Er3 Er5 O20 -165.58(19)
O14 Er3 Er5 O18 -103.9(3)
O15 Er3 Er5 O18 -24.3(3)
O8 Er3 Er5 O18 -149.9(3)
O9 Er3 Er5 O18 16.0(3)
O2 Er3 Er5 O18 161.7(2)
O3 Er3 Er5 O18 65.7(2)
O5 Er3 Er5 O18 113.1(2)
S3 Er3 Er5 O18 112.8(3)
Er2 Er3 Er5 O18 165.75(19)
Er4 Er3 Er5 O18 59.35(19)
O14 Er3 Er5 O19 146.1(7)
O15 Er3 Er5 O19 -134.3(7)
O8 Er3 Er5 O19 100.1(7)
O9 Er3 Er5 O19 -94.0(7)
O2 Er3 Er5 O19 51.7(7)
O3 Er3 Er5 O19 -44.3(7)
O5 Er3 Er5 O19 3.1(7)
S3 Er3 Er5 O19 2.8(7)
Er2 Er3 Er5 O19 55.7(6)
Er4 Er3 Er5 O19 -50.6(6)
O14 Er3 Er5 O7 107.3(2)
O15 Er3 Er5 O7 -173.1(2)
O8 Er3 Er5 O7 61.3(2)
O9 Er3 Er5 O7 -132.8(2)
O2 Er3 Er5 O7 12.9(2)
O3 Er3 Er5 O7 -83.07(19)
O5 Er3 Er5 O7 -35.7(2)
S3 Er3 Er5 O7 -36.0(3)
Er2 Er3 Er5 O7 16.97(13)
Er4 Er3 Er5 O7 -89.42(13)
O14 Er3 Er5 O8 46.0(3)
O15 Er3 Er5 O8 125.6(3)
O9 Er3 Er5 O8 165.9(3)
O2 Er3 Er5 O8 -48.4(3)
O3 Er3 Er5 O8 -144.4(3)
O5 Er3 Er5 O8 -97.0(3)
S3 Er3 Er5 O8 -97.3(3)
Er2 Er3 Er5 O8 -44.3(2)
Er4 Er3 Er5 O8 -150.7(2)
O14 Er3 Er5 O9 -119.9(3)
O15 Er3 Er5 O9 -40.3(3)
O8 Er3 Er5 O9 -165.9(3)
O2 Er3 Er5 O9 145.7(2)
O3 Er3 Er5 O9 49.7(2)
O5 Er3 Er5 O9 97.2(2)
S3 Er3 Er5 O9 96.8(3)
Er2 Er3 Er5 O9 149.77(19)
Er4 Er3 Er5 O9 43.38(19)
O14 Er3 Er5 O6 179.4(2)
O15 Er3 Er5 O6 -101.1(2)
O8 Er3 Er5 O6 133.3(3)
O9 Er3 Er5 O6 -60.8(2)
O2 Er3 Er5 O6 84.9(2)
O3 Er3 Er5 O6 -11.05(19)
O5 Er3 Er5 O6 36.4(2)
S3 Er3 Er5 O6 36.0(3)
Er2 Er3 Er5 O6 88.99(13)
Er4 Er3 Er5 O6 -17.40(13)
O14 Er3 Er5 Er1 143.4(2)
O15 Er3 Er5 Er1 -137.1(2)
O8 Er3 Er5 Er1 97.3(2)
O9 Er3 Er5 Er1 -96.79(19)
O2 Er3 Er5 Er1 48.90(15)
O3 Er3 Er5 Er1 -47.05(13)
O5 Er3 Er5 Er1 0.37(15)
S3 Er3 Er5 Er1 0.0(3)
Er2 Er3 Er5 Er1 52.990(15)
Er4 Er3 Er5 Er1 -53.402(12)
O14 Er3 Er5 Er4 -163.2(2)
O15 Er3 Er5 Er4 -83.7(2)
O8 Er3 Er5 Er4 150.7(2)
O9 Er3 Er5 Er4 -43.38(19)
O2 Er3 Er5 Er4 102.30(15)
O3 Er3 Er5 Er4 6.35(13)
O5 Er3 Er5 Er4 53.77(15)
S3 Er3 Er5 Er4 53.4(3)
Er2 Er3 Er5 Er4 106.392(19)
O14 Er3 Er5 Er2 90.4(2)
O15 Er3 Er5 Er2 169.9(2)
O8 Er3 Er5 Er2 44.3(2)
O9 Er3 Er5 Er2 -149.77(19)
O2 Er3 Er5 Er2 -4.09(15)
O3 Er3 Er5 Er2 -100.04(14)
O5 Er3 Er5 Er2 -52.62(15)
S3 Er3 Er5 Er2 -53.0(3)
Er4 Er3 Er5 Er2 -106.392(19)
O16 Er4 Er5 O21 31.7(3)
O17 Er4 Er5 O21 113.6(3)
O9 Er4 Er5 O21 -13.3(3)
O6 Er4 Er5 O21 152.3(3)
O4 Er4 Er5 O21 -158.3(3)
O3 Er4 Er5 O21 -64.2(2)
O5 Er4 Er5 O21 -110.7(3)
S4 Er4 Er5 O21 -108.1(3)
Er1 Er4 Er5 O21 -163.7(2)
Er3 Er4 Er5 O21 -57.8(2)
O16 Er4 Er5 O20 147.2(8)
O17 Er4 Er5 O20 -130.9(8)
O9 Er4 Er5 O20 102.2(8)
O6 Er4 Er5 O20 -92.2(8)
O4 Er4 Er5 O20 -42.8(7)
O3 Er4 Er5 O20 51.3(7)
O5 Er4 Er5 O20 4.8(7)
S4 Er4 Er5 O20 7.4(8)
Er1 Er4 Er5 O20 -48.2(7)
Er3 Er4 Er5 O20 57.7(7)
O16 Er4 Er5 O18 -36.5(3)
O17 Er4 Er5 O18 45.4(3)
O9 Er4 Er5 O18 -81.5(3)
O6 Er4 Er5 O18 84.1(3)
O4 Er4 Er5 O18 133.5(3)
O3 Er4 Er5 O18 -132.4(2)
O5 Er4 Er5 O18 -178.9(3)
S4 Er4 Er5 O18 -176.3(3)
Er1 Er4 Er5 O18 128.1(2)
Er3 Er4 Er5 O18 -126.1(2)
O16 Er4 Er5 O19 -104.2(3)
O17 Er4 Er5 O19 -22.4(3)
O9 Er4 Er5 O19 -149.2(3)
O6 Er4 Er5 O19 16.4(3)
O4 Er4 Er5 O19 65.8(2)
O3 Er4 Er5 O19 159.8(2)
O5 Er4 Er5 O19 113.4(2)
S4 Er4 Er5 O19 116.0(3)
Er1 Er4 Er5 O19 60.32(18)
Er3 Er4 Er5 O19 166.21(18)
O16 Er4 Er5 O7 178.5(3)
O17 Er4 Er5 O7 -99.6(2)
O9 Er4 Er5 O7 133.5(3)
O6 Er4 Er5 O7 -60.9(3)
O4 Er4 Er5 O7 -11.5(2)
O3 Er4 Er5 O7 82.6(2)
O5 Er4 Er5 O7 36.1(2)
S4 Er4 Er5 O7 38.7(3)
Er1 Er4 Er5 O7 -16.95(14)
Er3 Er4 Er5 O7 88.94(14)
O16 Er4 Er5 O8 106.1(3)
O17 Er4 Er5 O8 -172.1(2)
O9 Er4 Er5 O8 61.0(3)
O6 Er4 Er5 O8 -133.4(3)
O4 Er4 Er5 O8 -84.0(2)
O3 Er4 Er5 O8 10.08(19)
O5 Er4 Er5 O8 -36.4(2)
S4 Er4 Er5 O8 -33.8(3)
Er1 Er4 Er5 O8 -89.42(14)
Er3 Er4 Er5 O8 16.47(13)
O16 Er4 Er5 O9 45.0(3)
O17 Er4 Er5 O9 126.8(3)
O6 Er4 Er5 O9 165.6(3)
O4 Er4 Er5 O9 -145.0(3)
O3 Er4 Er5 O9 -51.0(3)
O5 Er4 Er5 O9 -97.4(3)
S4 Er4 Er5 O9 -94.8(3)
Er1 Er4 Er5 O9 -150.5(2)
Er3 Er4 Er5 O9 -44.6(2)
O16 Er4 Er5 O6 -120.6(3)
O17 Er4 Er5 O6 -38.7(3)
O9 Er4 Er5 O6 -165.6(3)
O4 Er4 Er5 O6 49.4(3)
O3 Er4 Er5 O6 143.5(3)
O5 Er4 Er5 O6 97.0(3)
S4 Er4 Er5 O6 99.6(3)
Er1 Er4 Er5 O6 44.0(2)
Er3 Er4 Er5 O6 149.8(2)
O16 Er4 Er5 Er1 -164.5(2)
O17 Er4 Er5 Er1 -82.69(19)
O9 Er4 Er5 Er1 150.5(2)
O6 Er4 Er5 Er1 -44.0(2)
O4 Er4 Er5 Er1 5.45(15)
O3 Er4 Er5 Er1 99.51(13)
O5 Er4 Er5 Er1 53.04(15)
S4 Er4 Er5 Er1 55.7(2)
Er3 Er4 Er5 Er1 105.890(19)
O16 Er4 Er5 Er3 89.6(2)
O17 Er4 Er5 Er3 171.42(19)
O9 Er4 Er5 Er3 44.6(2)
O6 Er4 Er5 Er3 -149.8(2)
O4 Er4 Er5 Er3 -100.44(15)
O3 Er4 Er5 Er3 -6.38(13)
O5 Er4 Er5 Er3 -52.85(15)
S4 Er4 Er5 Er3 -50.2(2)
Er1 Er4 Er5 Er3 -105.890(19)
O16 Er4 Er5 Er2 142.6(2)
O17 Er4 Er5 Er2 -135.59(19)
O9 Er4 Er5 Er2 97.6(2)
O6 Er4 Er5 Er2 -96.9(2)
O4 Er4 Er5 Er2 -47.45(15)
O3 Er4 Er5 Er2 46.61(13)
O5 Er4 Er5 Er2 0.14(15)
S4 Er4 Er5 Er2 2.8(2)
Er1 Er4 Er5 Er2 -52.896(12)
Er3 Er4 Er5 Er2 52.994(16)
O13 Er2 Er5 O21 -27.7(3)
O12 Er2 Er5 O21 -107.9(3)
O7 Er2 Er5 O21 -150.7(3)
O8 Er2 Er5 O21 16.2(3)
O1 Er2 Er5 O21 158.5(3)
O2 Er2 Er5 O21 62.9(2)
O5 Er2 Er5 O21 111.8(3)
S2 Er2 Er5 O21 112.4(3)
Er1 Er2 Er5 O21 165.1(2)
Er3 Er2 Er5 O21 58.8(2)
O13 Er2 Er5 O20 41.6(3)
O12 Er2 Er5 O20 -38.6(3)
O7 Er2 Er5 O20 -81.4(3)
O8 Er2 Er5 O20 85.5(3)
O1 Er2 Er5 O20 -132.2(3)
O2 Er2 Er5 O20 132.2(2)
O5 Er2 Er5 O20 -178.9(2)
S2 Er2 Er5 O20 -178.3(3)
Er1 Er2 Er5 O20 -125.58(19)
Er3 Er2 Er5 O20 128.15(19)
O13 Er2 Er5 O18 -136.5(7)
O12 Er2 Er5 O18 143.3(7)
O7 Er2 Er5 O18 100.5(7)
O8 Er2 Er5 O18 -92.6(7)
O1 Er2 Er5 O18 49.7(7)
O2 Er2 Er5 O18 -45.9(7)
O5 Er2 Er5 O18 3.0(7)
S2 Er2 Er5 O18 3.6(7)
Er1 Er2 Er5 O18 56.3(7)
Er3 Er2 Er5 O18 -50.0(7)
O13 Er2 Er5 O19 108.4(3)
O12 Er2 Er5 O19 28.1(3)
O7 Er2 Er5 O19 -14.6(3)
O8 Er2 Er5 O19 152.3(3)
O1 Er2 Er5 O19 -65.5(2)
O2 Er2 Er5 O19 -161.1(2)
O5 Er2 Er5 O19 -112.1(2)
S2 Er2 Er5 O19 -111.6(3)
Er1 Er2 Er5 O19 -58.84(18)
Er3 Er2 Er5 O19 -165.10(18)
O13 Er2 Er5 O7 123.0(3)
O12 Er2 Er5 O7 42.8(3)
O8 Er2 Er5 O7 166.9(3)
O1 Er2 Er5 O7 -50.8(3)
O2 Er2 Er5 O7 -146.4(3)
O5 Er2 Er5 O7 -97.5(3)
S2 Er2 Er5 O7 -96.9(3)
Er1 Er2 Er5 O7 -44.2(2)
Er3 Er2 Er5 O7 -150.5(2)
O13 Er2 Er5 O8 -43.9(3)
O12 Er2 Er5 O8 -124.2(3)
O7 Er2 Er5 O8 -166.9(3)
O1 Er2 Er5 O8 142.3(3)
O2 Er2 Er5 O8 46.7(3)
O5 Er2 Er5 O8 95.6(3)
S2 Er2 Er5 O8 96.2(3)
Er1 Er2 Er5 O8 148.9(2)
Er3 Er2 Er5 O8 42.6(2)
O13 Er2 Er5 O9 -104.1(3)
O12 Er2 Er5 O9 175.7(2)
O7 Er2 Er5 O9 132.9(2)
O8 Er2 Er5 O9 -60.2(3)
O1 Er2 Er5 O9 82.1(2)
O2 Er2 Er5 O9 -13.51(19)
O5 Er2 Er5 O9 35.4(2)
S2 Er2 Er5 O9 36.0(3)
Er1 Er2 Er5 O9 88.71(13)
Er3 Er2 Er5 O9 -17.56(13)
O13 Er2 Er5 O6 -175.9(3)
O12 Er2 Er5 O6 103.9(2)
O7 Er2 Er5 O6 61.1(3)
O8 Er2 Er5 O6 -132.0(3)
O1 Er2 Er5 O6 10.3(2)
O2 Er2 Er5 O6 -85.3(2)
O5 Er2 Er5 O6 -36.4(2)
S2 Er2 Er5 O6 -35.8(3)
Er1 Er2 Er5 O6 16.91(14)
Er3 Er2 Er5 O6 -89.36(14)
O13 Er2 Er5 Er1 167.2(2)
O12 Er2 Er5 Er1 86.95(19)
O7 Er2 Er5 Er1 44.2(2)
O8 Er2 Er5 Er1 -148.9(2)
O1 Er2 Er5 Er1 -6.64(16)
O2 Er2 Er5 Er1 -102.22(14)
O5 Er2 Er5 Er1 -53.30(16)
S2 Er2 Er5 Er1 -52.7(2)
Er3 Er2 Er5 Er1 -106.27(2)
O13 Er2 Er5 Er3 -86.5(2)
O12 Er2 Er5 Er3 -166.78(19)
O7 Er2 Er5 Er3 150.5(2)
O8 Er2 Er5 Er3 -42.6(2)
O1 Er2 Er5 Er3 99.63(16)
O2 Er2 Er5 Er3 4.05(14)
O5 Er2 Er5 Er3 52.96(16)
S2 Er2 Er5 Er3 53.5(2)
Er1 Er2 Er5 Er3 106.27(2)
O13 Er2 Er5 Er4 -139.6(2)
O12 Er2 Er5 Er4 140.11(19)
O7 Er2 Er5 Er4 97.4(2)
O8 Er2 Er5 Er4 -95.7(2)
O1 Er2 Er5 Er4 46.53(16)
O2 Er2 Er5 Er4 -49.05(14)
O5 Er2 Er5 Er4 -0.14(16)
S2 Er2 Er5 Er4 0.4(2)
Er1 Er2 Er5 Er4 53.161(14)
Er3 Er2 Er5 Er4 -53.107(14)
O13 Er2 O1 C8 17.8(11)
O12 Er2 O1 C8 74.5(8)
O7 Er2 O1 C8 156.1(8)
O8 Er2 O1 C8 -144.5(7)
O2 Er2 O1 C8 -70.4(8)
O5 Er2 O1 C8 -134.5(8)
S2 Er2 O1 C8 -4.8(7)
Er1 Er2 O1 C8 176.5(9)
Er3 Er2 O1 C8 -110.6(8)
Er5 Er2 O1 C8 -174.7(7)
O13 Er2 O1 Er1 -158.7(5)
O12 Er2 O1 Er1 -102.0(3)
O7 Er2 O1 Er1 -20.4(2)
O8 Er2 O1 Er1 39.0(4)
O2 Er2 O1 Er1 113.1(2)
O5 Er2 O1 Er1 49.0(2)
S2 Er2 O1 Er1 178.7(2)
Er3 Er2 O1 Er1 72.9(2)
Er5 Er2 O1 Er1 8.8(2)
O11 Er1 O1 C8 -76.0(7)
O10 Er1 O1 C8 -27.0(10)
O6 Er1 O1 C8 144.4(7)
O7 Er1 O1 C8 -156.2(7)
O4 Er1 O1 C8 71.0(7)
O5 Er1 O1 C8 134.3(8)
S1 Er1 O1 C8 4.1(7)
Er2 Er1 O1 C8 -176.7(8)
Er4 Er1 O1 C8 110.0(7)
Er5 Er1 O1 C8 174.4(7)
O11 Er1 O1 Er2 100.7(2)
O10 Er1 O1 Er2 149.7(4)
O6 Er1 O1 Er2 -38.9(3)
O7 Er1 O1 Er2 20.5(2)
O4 Er1 O1 Er2 -112.3(2)
O5 Er1 O1 Er2 -48.95(19)
S1 Er1 O1 Er2 -179.2(2)
Er4 Er1 O1 Er2 -73.25(19)
Er5 Er1 O1 Er2 -8.9(2)
O14 Er3 O2 C18 87.4(7)
O15 Er3 O2 C18 21.7(8)
O8 Er3 O2 C18 164.3(7)
O9 Er3 O2 C18 -138.5(6)
O3 Er3 O2 C18 -63.5(7)
O5 Er3 O2 C18 -126.4(7)
S3 Er3 O2 C18 3.2(6)
Er2 Er3 O2 C18 -173.0(8)
Er4 Er3 O2 C18 -102.8(6)
Er5 Er3 O2 C18 -167.6(6)
O14 Er3 O2 Er2 -99.7(3)
O15 Er3 O2 Er2 -165.3(3)
O8 Er3 O2 Er2 -22.7(2)
O9 Er3 O2 Er2 34.5(3)
O3 Er3 O2 Er2 109.4(2)
O5 Er3 O2 Er2 46.54(18)
S3 Er3 O2 Er2 176.2(2)
Er4 Er3 O2 Er2 70.15(18)
Er5 Er3 O2 Er2 5.42(19)
O13 Er2 O2 C18 -88.2(7)
O12 Er2 O2 C18 -27.9(9)
O7 Er2 O2 C18 139.3(7)
O8 Er2 O2 C18 -165.2(7)
O1 Er2 O2 C18 63.1(7)
O5 Er2 O2 C18 125.8(7)
S2 Er2 O2 C18 -2.2(6)
Er1 Er2 O2 C18 102.8(7)
Er3 Er2 O2 C18 172.5(8)
Er5 Er2 O2 C18 167.2(7)
O13 Er2 O2 Er3 99.3(2)
O12 Er2 O2 Er3 159.6(3)
O7 Er2 O2 Er3 -33.2(3)
O8 Er2 O2 Er3 22.2(2)
O1 Er2 O2 Er3 -109.5(2)
O5 Er2 O2 Er3 -46.74(18)
S2 Er2 O2 Er3 -174.8(2)
Er1 Er2 O2 Er3 -69.71(17)
Er5 Er2 O2 Er3 -5.39(19)
O16 Er4 O3 C28 71.7(6)
O17 Er4 O3 C28 8.6(9)
O9 Er4 O3 C28 155.1(7)
O6 Er4 O3 C28 -145.5(6)
O4 Er4 O3 C28 -72.2(6)
O5 Er4 O3 C28 -135.3(7)
S4 Er4 O3 C28 -4.7(6)
Er1 Er4 O3 C28 -111.6(6)
Er3 Er4 O3 C28 176.0(7)
Er5 Er4 O3 C28 -175.5(6)
O16 Er4 O3 Er3 -104.3(2)
O17 Er4 O3 Er3 -167.4(4)
O9 Er4 O3 Er3 -20.93(19)
O6 Er4 O3 Er3 38.5(3)
O4 Er4 O3 Er3 111.8(2)
O5 Er4 O3 Er3 48.65(17)
S4 Er4 O3 Er3 179.3(2)
Er1 Er4 O3 Er3 72.41(16)
Er5 Er4 O3 Er3 8.53(18)
O14 Er3 O3 C28 -25.5(9)
O15 Er3 O3 C28 -72.6(7)
O8 Er3 O3 C28 146.7(6)
O9 Er3 O3 C28 -155.3(7)
O2 Er3 O3 C28 70.5(6)
O5 Er3 O3 C28 134.7(7)
S3 Er3 O3 C28 4.4(6)
Er2 Er3 O3 C28 111.1(6)
Er4 Er3 O3 C28 -176.0(7)
Er5 Er3 O3 C28 175.5(6)
O14 Er3 O3 Er4 150.5(4)
O15 Er3 O3 Er4 103.4(3)
O8 Er3 O3 Er4 -37.3(3)
O9 Er3 O3 Er4 20.68(19)
O2 Er3 O3 Er4 -113.5(2)
O5 Er3 O3 Er4 -49.33(18)
S3 Er3 O3 Er4 -179.6(2)
Er2 Er3 O3 Er4 -72.90(16)
Er5 Er3 O3 Er4 -8.53(18)
O16 Er4 O4 C38 -23.9(9)
O17 Er4 O4 C38 -81.2(7)
O9 Er4 O4 C38 143.5(6)
O6 Er4 O4 C38 -158.8(7)
O3 Er4 O4 C38 68.4(7)
O5 Er4 O4 C38 131.2(7)
S4 Er4 O4 C38 2.1(6)
Er1 Er4 O4 C38 179.3(8)
Er3 Er4 O4 C38 108.0(7)
Er5 Er4 O4 C38 172.0(7)
O16 Er4 O4 Er1 156.8(4)
O17 Er4 O4 Er1 99.5(3)
O9 Er4 O4 Er1 -35.8(4)
O6 Er4 O4 Er1 21.9(2)
O3 Er4 O4 Er1 -110.9(2)
O5 Er4 O4 Er1 -48.17(19)
S4 Er4 O4 Er1 -177.2(2)
Er3 Er4 O4 Er1 -71.38(19)
Er5 Er4 O4 Er1 -7.3(2)
O11 Er1 O4 C38 15.8(9)
O10 Er1 O4 C38 81.1(7)
O6 Er1 O4 C38 158.6(8)
O7 Er1 O4 C38 -143.4(7)
O1 Er1 O4 C38 -68.0(7)
O5 Er1 O4 C38 -130.5(8)
S1 Er1 O4 C38 -0.4(7)
Er2 Er1 O4 C38 -107.4(7)
Er4 Er1 O4 C38 -179.3(8)
Er5 Er1 O4 C38 -172.0(7)
O11 Er1 O4 Er4 -164.9(4)
O10 Er1 O4 Er4 -99.6(2)
O6 Er1 O4 Er4 -22.1(2)
O7 Er1 O4 Er4 35.9(3)
O1 Er1 O4 Er4 111.4(2)
O5 Er1 O4 Er4 48.81(19)
S1 Er1 O4 Er4 178.9(2)
Er2 Er1 O4 Er4 71.95(18)
Er5 Er1 O4 Er4 7.3(2)
O13 Er2 O5 Er3 -14.0(4)
O12 Er2 O5 Er3 -161.5(3)
O7 Er2 O5 Er3 -126.23(19)
O8 Er2 O5 Er3 -41.85(19)
O1 Er2 O5 Er3 146.4(2)
O2 Er2 O5 Er3 43.04(17)
S2 Er2 O5 Er3 95.67(13)
Er1 Er2 O5 Er3 -168.6(2)
Er5 Er2 O5 Er3 -84.47(13)
O13 Er2 O5 Er1 154.7(3)
O12 Er2 O5 Er1 7.1(4)
O7 Er2 O5 Er1 42.41(16)
O8 Er2 O5 Er1 126.8(2)
O1 Er2 O5 Er1 -44.96(19)
O2 Er2 O5 Er1 -148.3(2)
S2 Er2 O5 Er1 -95.68(14)
Er3 Er2 O5 Er1 168.6(2)
Er5 Er2 O5 Er1 84.18(15)
O13 Er2 O5 Er4 71.6(14)
O12 Er2 O5 Er4 -76.0(13)
O7 Er2 O5 Er4 -40.7(13)
O8 Er2 O5 Er4 43.7(12)
O1 Er2 O5 Er4 -128.0(13)
O2 Er2 O5 Er4 128.6(13)
S2 Er2 O5 Er4 -178.8(12)
Er1 Er2 O5 Er4 -83.1(13)
Er3 Er2 O5 Er4 85.6(13)
Er5 Er2 O5 Er4 1.1(12)
O14 Er3 O5 Er2 18.0(4)
O15 Er3 O5 Er2 166.8(3)
O8 Er3 O5 Er2 42.93(18)
O9 Er3 O5 Er2 127.2(2)
O2 Er3 O5 Er2 -43.31(19)
O3 Er3 O5 Er2 -146.8(2)
S3 Er3 O5 Er2 -95.22(14)
Er4 Er3 O5 Er2 168.9(2)
Er5 Er3 O5 Er2 84.86(14)
O14 Er3 O5 Er1 -69.6(13)
O15 Er3 O5 Er1 79.2(13)
O8 Er3 O5 Er1 -44.7(12)
O9 Er3 O5 Er1 39.6(12)
O2 Er3 O5 Er1 -130.9(13)
O3 Er3 O5 Er1 125.6(13)
S3 Er3 O5 Er1 177.2(12)
Er2 Er3 O5 Er1 -87.6(12)
Er4 Er3 O5 Er1 81.3(12)
Er5 Er3 O5 Er1 -2.8(12)
O14 Er3 O5 Er4 -150.9(3)
O15 Er3 O5 Er4 -2.1(4)
O8 Er3 O5 Er4 -126.0(2)
O9 Er3 O5 Er4 -41.73(17)
O2 Er3 O5 Er4 147.8(2)
O3 Er3 O5 Er4 44.25(17)
S3 Er3 O5 Er4 95.85(13)
Er2 Er3 O5 Er4 -168.9(2)
Er5 Er3 O5 Er4 -84.08(14)
O11 Er1 O5 Er2 -5.0(3)
O10 Er1 O5 Er2 -151.4(3)
O6 Er1 O5 Er2 -127.2(2)
O7 Er1 O5 Er2 -42.71(17)
O4 Er1 O5 Er2 147.7(2)
O1 Er1 O5 Er2 44.72(17)
S1 Er1 O5 Er2 96.25(13)
Er4 Er1 O5 Er2 -169.0(2)
Er5 Er1 O5 Er2 -84.90(13)
O11 Er1 O5 Er3 82.7(13)
O10 Er1 O5 Er3 -63.7(14)
O6 Er1 O5 Er3 -39.6(12)
O7 Er1 O5 Er3 45.0(12)
O4 Er1 O5 Er3 -124.6(13)
O1 Er1 O5 Er3 132.4(13)
S1 Er1 O5 Er3 -176.1(12)
Er2 Er1 O5 Er3 87.7(12)
Er4 Er1 O5 Er3 -81.3(12)
Er5 Er1 O5 Er3 2.8(12)
O11 Er1 O5 Er4 164.0(2)
O10 Er1 O5 Er4 17.6(4)
O6 Er1 O5 Er4 41.75(17)
O7 Er1 O5 Er4 126.3(2)
O4 Er1 O5 Er4 -43.32(16)
O1 Er1 O5 Er4 -146.3(2)
S1 Er1 O5 Er4 -94.77(13)
Er2 Er1 O5 Er4 169.0(2)
Er5 Er1 O5 Er4 84.08(14)
O16 Er4 O5 Er2 -78.5(14)
O17 Er4 O5 Er2 75.7(13)
O9 Er4 O5 Er2 -43.1(13)
O6 Er4 O5 Er2 41.5(13)
O4 Er4 O5 Er2 126.9(13)
O3 Er4 O5 Er2 -130.3(13)
S4 Er4 O5 Er2 179.5(12)
Er1 Er4 O5 Er2 83.1(13)
Er3 Er4 O5 Er2 -85.6(13)
Er5 Er4 O5 Er2 -1.1(12)
O16 Er4 O5 Er3 7.1(4)
O17 Er4 O5 Er3 161.3(3)
O9 Er4 O5 Er3 42.54(19)
O6 Er4 O5 Er3 127.1(2)
O4 Er4 O5 Er3 -147.4(2)
O3 Er4 O5 Er3 -44.67(16)
S4 Er4 O5 Er3 -94.84(13)
Er1 Er4 O5 Er3 168.8(2)
Er5 Er4 O5 Er3 84.54(13)
O16 Er4 O5 Er1 -161.6(3)
O17 Er4 O5 Er1 -7.4(4)
O9 Er4 O5 Er1 -126.2(2)
O6 Er4 O5 Er1 -41.65(16)
O4 Er4 O5 Er1 43.80(18)
O3 Er4 O5 Er1 146.6(2)
S4 Er4 O5 Er1 96.39(14)
Er3 Er4 O5 Er1 -168.8(2)
Er5 Er4 O5 Er1 -84.23(15)
O11 Er1 O6 Er4 177.6(2)
O10 Er1 O6 Er4 118.2(3)
O7 Er1 O6 Er4 -117.4(2)
O4 Er1 O6 Er4 22.3(2)
O1 Er1 O6 Er4 -57.3(3)
O5 Er1 O6 Er4 -47.37(19)
S1 Er1 O6 Er4 53.6(3)
Er2 Er1 O6 Er4 -82.03(17)
Er5 Er1 O6 Er4 -108.0(3)
O11 Er1 O6 Er5 -74.4(3)
O10 Er1 O6 Er5 -133.8(3)
O7 Er1 O6 Er5 -9.4(2)
O4 Er1 O6 Er5 130.3(3)
O1 Er1 O6 Er5 50.7(3)
O5 Er1 O6 Er5 60.7(2)
S1 Er1 O6 Er5 161.69(10)
Er2 Er1 O6 Er5 26.0(2)
Er4 Er1 O6 Er5 108.0(3)
O16 Er4 O6 Er1 -171.3(2)
O17 Er4 O6 Er1 -109.8(3)
O9 Er4 O6 Er1 117.2(2)
O4 Er4 O6 Er1 -22.4(2)
O3 Er4 O6 Er1 57.0(3)
O5 Er4 O6 Er1 46.97(18)
S4 Er4 O6 Er1 -52.1(3)
Er3 Er4 O6 Er1 81.55(17)
Er5 Er4 O6 Er1 108.1(3)
O16 Er4 O6 Er5 80.6(3)
O17 Er4 O6 Er5 142.2(3)
O9 Er4 O6 Er5 9.1(2)
O4 Er4 O6 Er5 -130.5(2)
O3 Er4 O6 Er5 -51.0(3)
O5 Er4 O6 Er5 -61.1(2)
S4 Er4 O6 Er5 -160.13(10)
Er1 Er4 O6 Er5 -108.1(3)
Er3 Er4 O6 Er5 -26.52(18)
O21 Er5 O6 Er1 -149.5(3)
O20 Er5 O6 Er1 50.6(4)
O18 Er5 O6 Er1 167.2(3)
O19 Er5 O6 Er1 91.2(3)
O7 Er5 O6 Er1 9.1(2)
O8 Er5 O6 Er1 -52.5(3)
O9 Er5 O6 Er1 -113.0(3)
Er3 Er5 O6 Er1 -79.60(19)
Er4 Er5 O6 Er1 -104.2(3)
Er2 Er5 O6 Er1 -23.89(19)
O21 Er5 O6 Er4 -45.3(4)
O20 Er5 O6 Er4 154.7(3)
O18 Er5 O6 Er4 -88.6(3)
O19 Er5 O6 Er4 -164.6(3)
O7 Er5 O6 Er4 113.3(2)
O8 Er5 O6 Er4 51.6(3)
O9 Er5 O6 Er4 -8.84(19)
Er1 Er5 O6 Er4 104.2(3)
Er3 Er5 O6 Er4 24.56(17)
Er2 Er5 O6 Er4 80.27(17)
O11 Er1 O7 Er2 -108.4(2)
O10 Er1 O7 Er2 -173.3(2)
O6 Er1 O7 Er2 118.4(2)
O4 Er1 O7 Er2 60.3(3)
O1 Er1 O7 Er2 -20.8(2)
O5 Er1 O7 Er2 47.39(18)
S1 Er1 O7 Er2 -52.1(3)
Er4 Er1 O7 Er2 82.97(16)
Er5 Er1 O7 Er2 109.0(3)
O11 Er1 O7 Er5 142.7(3)
O10 Er1 O7 Er5 77.8(3)
O6 Er1 O7 Er5 9.5(2)
O4 Er1 O7 Er5 -48.7(3)
O1 Er1 O7 Er5 -129.8(3)
O5 Er1 O7 Er5 -61.6(2)
S1 Er1 O7 Er5 -161.10(10)
Er2 Er1 O7 Er5 -109.0(3)
Er4 Er1 O7 Er5 -26.0(2)
O13 Er2 O7 Er1 178.8(2)
O12 Er2 O7 Er1 111.3(2)
O8 Er2 O7 Er1 -117.0(2)
O1 Er2 O7 Er1 21.0(2)
O2 Er2 O7 Er1 -61.3(3)
O5 Er2 O7 Er1 -47.64(18)
S2 Er2 O7 Er1 50.2(3)
Er3 Er2 O7 Er1 -82.69(16)
Er5 Er2 O7 Er1 -108.7(3)
O13 Er2 O7 Er5 -72.5(3)
O12 Er2 O7 Er5 -140.0(2)
O8 Er2 O7 Er5 -8.32(19)
O1 Er2 O7 Er5 129.6(2)
O2 Er2 O7 Er5 47.4(3)
O5 Er2 O7 Er5 61.0(2)
S2 Er2 O7 Er5 158.86(10)
Er1 Er2 O7 Er5 108.7(3)
Er3 Er2 O7 Er5 25.96(18)
O21 Er5 O7 Er1 150.4(3)
O20 Er5 O7 Er1 -164.1(3)
O18 Er5 O7 Er1 -46.8(5)
O19 Er5 O7 Er1 -89.7(3)
O8 Er5 O7 Er1 112.1(2)
O9 Er5 O7 Er1 51.5(3)
O6 Er5 O7 Er1 -9.1(2)
Er3 Er5 O7 Er1 79.87(19)
Er4 Er5 O7 Er1 24.04(19)
Er2 Er5 O7 Er1 103.9(3)
O21 Er5 O7 Er2 46.5(4)
O20 Er5 O7 Er2 92.0(3)
O18 Er5 O7 Er2 -150.7(3)
O19 Er5 O7 Er2 166.4(3)
O8 Er5 O7 Er2 8.16(19)
O9 Er5 O7 Er2 -52.5(3)
O6 Er5 O7 Er2 -113.0(2)
Er1 Er5 O7 Er2 -103.9(3)
Er3 Er5 O7 Er2 -24.04(17)
Er4 Er5 O7 Er2 -79.88(17)
O14 Er3 O8 Er2 116.7(3)
O15 Er3 O8 Er2 175.1(3)
O9 Er3 O8 Er2 -117.9(2)
O2 Er3 O8 Er2 23.2(2)
O3 Er3 O8 Er2 -59.4(3)
O5 Er3 O8 Er2 -47.39(19)
S3 Er3 O8 Er2 52.5(3)
Er4 Er3 O8 Er2 -83.08(19)
Er5 Er3 O8 Er2 -108.9(3)
O14 Er3 O8 Er5 -134.4(3)
O15 Er3 O8 Er5 -76.0(3)
O9 Er3 O8 Er5 -9.02(18)
O2 Er3 O8 Er5 132.1(2)
O3 Er3 O8 Er5 49.5(3)
O5 Er3 O8 Er5 61.5(2)
S3 Er3 O8 Er5 161.37(10)
Er2 Er3 O8 Er5 108.9(3)
Er4 Er3 O8 Er5 25.78(18)
O13 Er2 O8 Er3 -113.4(3)
O12 Er2 O8 Er3 -174.0(2)
O7 Er2 O8 Er3 118.4(2)
O1 Er2 O8 Er3 57.9(4)
O2 Er2 O8 Er3 -23.2(2)
O5 Er2 O8 Er3 47.9(2)
S2 Er2 O8 Er3 -48.9(3)
Er1 Er2 O8 Er3 82.81(19)
Er5 Er2 O8 Er3 110.1(3)
O13 Er2 O8 Er5 136.5(3)
O12 Er2 O8 Er5 75.9(3)
O7 Er2 O8 Er5 8.3(2)
O1 Er2 O8 Er5 -52.2(3)
O2 Er2 O8 Er5 -133.3(3)
O5 Er2 O8 Er5 -62.2(2)
S2 Er2 O8 Er5 -159.02(10)
Er1 Er2 O8 Er5 -27.26(19)
Er3 Er2 O8 Er5 -110.1(3)
O21 Er5 O8 Er3 90.4(3)
O20 Er5 O8 Er3 166.4(3)
O18 Er5 O8 Er3 47.0(4)
O19 Er5 O8 Er3 -151.5(3)
O7 Er5 O8 Er3 -113.1(2)
O9 Er5 O8 Er3 8.86(18)
O6 Er5 O8 Er3 -51.7(3)
Er1 Er5 O8 Er3 -79.80(17)
Er4 Er5 O8 Er3 -23.88(17)
Er2 Er5 O8 Er3 -105.0(3)
O21 Er5 O8 Er2 -164.6(3)
O20 Er5 O8 Er2 -88.6(3)
O18 Er5 O8 Er2 152.0(3)
O19 Er5 O8 Er2 -46.5(4)
O7 Er5 O8 Er2 -8.07(19)
O9 Er5 O8 Er2 113.9(2)
O6 Er5 O8 Er2 53.3(3)
Er1 Er5 O8 Er2 25.24(18)
Er3 Er5 O8 Er2 105.0(3)
Er4 Er5 O8 Er2 81.16(18)
O16 Er4 O9 Er3 113.1(3)
O17 Er4 O9 Er3 -179.2(3)
O6 Er4 O9 Er3 -117.4(2)
O4 Er4 O9 Er3 -59.4(3)
O3 Er4 O9 Er3 21.3(2)
O5 Er4 O9 Er3 -47.1(2)
S4 Er4 O9 Er3 52.0(3)
Er1 Er4 O9 Er3 -82.21(18)
Er5 Er4 O9 Er3 -108.1(3)
O16 Er4 O9 Er5 -138.7(3)
O17 Er4 O9 Er5 -71.1(3)
O6 Er4 O9 Er5 -9.2(2)
O4 Er4 O9 Er5 48.7(4)
O3 Er4 O9 Er5 129.4(2)
O5 Er4 O9 Er5 61.0(2)
S4 Er4 O9 Er5 160.18(10)
Er1 Er4 O9 Er5 25.9(2)
Er3 Er4 O9 Er5 108.1(3)
O14 Er3 O9 Er4 -175.6(2)
O15 Er3 O9 Er4 -108.1(3)
O8 Er3 O9 Er4 118.0(2)
O2 Er3 O9 Er4 60.1(3)
O3 Er3 O9 Er4 -21.2(2)
O5 Er3 O9 Er4 47.95(19)
S3 Er3 O9 Er4 -52.5(3)
Er2 Er3 O9 Er4 82.45(18)
Er5 Er3 O9 Er4 109.1(3)
O14 Er3 O9 Er5 75.3(3)
O15 Er3 O9 Er5 142.8(3)
O8 Er3 O9 Er5 8.92(18)
O2 Er3 O9 Er5 -49.0(3)
O3 Er3 O9 Er5 -130.4(2)
O5 Er3 O9 Er5 -61.16(19)
S3 Er3 O9 Er5 -161.60(9)
Er2 Er3 O9 Er5 -26.66(16)
Er4 Er3 O9 Er5 -109.1(3)
O21 Er5 O9 Er4 167.5(3)
O20 Er5 O9 Er4 -153.3(3)
O18 Er5 O9 Er4 90.9(3)
O19 Er5 O9 Er4 48.8(4)
O7 Er5 O9 Er4 -51.7(3)
O8 Er5 O9 Er4 -112.9(2)
O6 Er5 O9 Er4 9.0(2)
Er1 Er5 O9 Er4 -24.10(19)
Er3 Er5 O9 Er4 -104.3(3)
Er2 Er5 O9 Er4 -79.72(19)
O21 Er5 O9 Er3 -88.2(2)
O20 Er5 O9 Er3 -49.0(4)
O18 Er5 O9 Er3 -164.8(3)
O19 Er5 O9 Er3 153.1(3)
O7 Er5 O9 Er3 52.6(3)
O8 Er5 O9 Er3 -8.56(17)
O6 Er5 O9 Er3 113.3(2)
Er1 Er5 O9 Er3 80.19(15)
Er4 Er5 O9 Er3 104.3(3)
Er2 Er5 O9 Er3 24.58(15)
O11 Er1 O10 C42 3.6(10)
O6 Er1 O10 C42 138.6(10)
O7 Er1 O10 C42 71.3(10)
O4 Er1 O10 C42 -145.4(10)
O1 Er1 O10 C42 -47.9(12)
O5 Er1 O10 C42 161.2(9)
S1 Er1 O10 C42 -77.1(10)
Er2 Er1 O10 C42 58.6(12)
Er4 Er1 O10 C42 173.9(10)
Er5 Er1 O10 C42 110.4(10)
O10 Er1 O11 C44 -5.3(9)
O6 Er1 O11 C44 -66.6(9)
O7 Er1 O11 C44 -130.3(9)
O4 Er1 O11 C44 65.2(10)
O1 Er1 O11 C44 150.7(9)
O5 Er1 O11 C44 -165.2(8)
S1 Er1 O11 C44 80.6(9)
Er2 Er1 O11 C44 -168.7(9)
Er4 Er1 O11 C44 -59.0(13)
Er5 Er1 O11 C44 -106.7(9)
O13 Er2 O12 C47 -4.1(11)
O7 Er2 O12 C47 121.9(12)
O8 Er2 O12 C47 56.8(12)
O1 Er2 O12 C47 -159.6(12)
O2 Er2 O12 C47 -67.6(12)
O5 Er2 O12 C47 154.3(11)
S2 Er2 O12 C47 -91.7(12)
Er1 Er2 O12 C47 159.4(11)
Er3 Er2 O12 C47 41.0(16)
Er5 Er2 O12 C47 96.8(12)
O12 Er2 O13 C49 7.7(10)
O7 Er2 O13 C49 -62.8(11)
O8 Er2 O13 C49 -126.5(11)
O1 Er2 O13 C49 67.2(12)
O2 Er2 O13 C49 156.6(10)
O5 Er2 O13 C49 -152.4(9)
S2 Er2 O13 C49 88.1(10)
Er1 Er2 O13 C49 -60.3(13)
Er3 Er2 O13 C49 -162.3(10)
Er5 Er2 O13 C49 -100.2(10)
O15 Er3 O14 C52 6.4(13)
O8 Er3 O14 C52 143.3(14)
O9 Er3 O14 C52 77.7(14)
O2 Er3 O14 C52 -139.1(13)
O3 Er3 O14 C52 -42.6(15)
O5 Er3 O14 C52 166.7(12)
S3 Er3 O14 C52 -70.6(13)
Er2 Er3 O14 C52 179.4(13)
Er4 Er3 O14 C52 69.7(15)
Er5 Er3 O14 C52 116.3(13)
O14 Er3 O15 C54 -3.7(12)
O8 Er3 O15 C54 -63.0(13)
O9 Er3 O15 C54 -127.5(13)
O2 Er3 O15 C54 66.9(13)
O3 Er3 O15 C54 154.6(13)
O5 Er3 O15 C54 -163.8(11)
S3 Er3 O15 C54 84.6(12)
Er2 Er3 O15 C54 -45(2)
Er4 Er3 O15 C54 -165.3(12)
Er5 Er3 O15 C54 -103.4(12)
O17 Er4 O16 C57 11.7(10)
O9 Er4 O16 C57 141.5(10)
O6 Er4 O16 C57 73.5(10)
O4 Er4 O16 C57 -47.9(12)
O3 Er4 O16 C57 -140.4(10)
O5 Er4 O16 C57 173.9(8)
S4 Er4 O16 C57 -72.8(9)
Er1 Er4 O16 C57 51.9(13)
Er3 Er4 O16 C57 179.0(9)
Er5 Er4 O16 C57 115.3(9)
O16 Er4 O17 C59 -10.5(10)
O9 Er4 O17 C59 -81.7(11)
O6 Er4 O17 C59 -143.4(11)
O4 Er4 O17 C59 138.8(11)
O3 Er4 O17 C59 56.2(12)
O5 Er4 O17 C59 -175.5(9)
S4 Er4 O17 C59 68.6(10)
Er1 Er4 O17 C59 179.3(10)
Er3 Er4 O17 C59 -84.0(15)
Er5 Er4 O17 C59 -119.6(10)
O21 Er5 O18 C62 155.5(9)
O20 Er5 O18 C62 91.8(9)
O19 Er5 O18 C62 30.5(8)
O7 Er5 O18 C62 -13.5(11)
O8 Er5 O18 C62 -160.6(8)
O9 Er5 O18 C62 -123.6(9)
O6 Er5 O18 C62 -49.9(8)
Er1 Er5 O18 C62 -41.6(9)
Er3 Er5 O18 C62 -133.4(8)
Er4 Er5 O18 C62 -87.1(8)
Er2 Er5 O18 C62 -90.2(11)
O21 Er5 O19 C64 -90.4(8)
O20 Er5 O19 C64 -151.9(8)
O18 Er5 O19 C64 -27.8(7)
O7 Er5 O19 C64 127.1(7)
O8 Er5 O19 C64 164.3(6)
O9 Er5 O19 C64 14.9(9)
O6 Er5 O19 C64 53.4(7)
Er1 Er5 O19 C64 90.3(7)
Er3 Er5 O19 C64 87.5(10)
Er4 Er5 O19 C64 43.5(8)
Er2 Er5 O19 C64 135.9(7)
O21 Er5 O20 C67 23.7(11)
O18 Er5 O20 C67 87.4(12)
O19 Er5 O20 C67 149.5(12)
O7 Er5 O20 C67 -128.7(12)
O8 Er5 O20 C67 -54.8(12)
O9 Er5 O20 C67 -16.2(13)
O6 Er5 O20 C67 -168.7(11)
Er1 Er5 O20 C67 -138.8(11)
Er3 Er5 O20 C67 -46.2(12)
Er4 Er5 O20 C67 -96.7(13)
Er2 Er5 O20 C67 -92.0(12)
O20 Er5 O21 C69 -28.8(10)
O18 Er5 O21 C69 -151.8(11)
O19 Er5 O21 C69 -89.4(11)
O7 Er5 O21 C69 17.7(12)
O8 Er5 O21 C69 55.1(10)
O9 Er5 O21 C69 128.7(11)
O6 Er5 O21 C69 164.0(10)
Er1 Er5 O21 C69 88.3(12)
Er3 Er5 O21 C69 91.2(11)
Er4 Er5 O21 C69 136.7(10)
Er2 Er5 O21 C69 45.2(11)
O11 Er1 S1 C39 -169.8(4)
O10 Er1 S1 C39 -94.7(4)
O6 Er1 S1 C39 -31.7(4)
O7 Er1 S1 C39 133.9(4)
O4 Er1 S1 C39 1.2(4)
O1 Er1 S1 C39 100.9(4)
O5 Er1 S1 C39 51.4(4)
Er2 Er1 S1 C39 100.4(3)
Er4 Er1 S1 C39 2.0(3)
Er5 Er1 S1 C39 46.8(4)
O11 Er1 S1 C7 86.5(4)
O10 Er1 S1 C7 161.6(4)
O6 Er1 S1 C7 -135.4(4)
O7 Er1 S1 C7 30.2(4)
O4 Er1 S1 C7 -102.4(3)
O1 Er1 S1 C7 -2.7(3)
O5 Er1 S1 C7 -52.2(3)
Er2 Er1 S1 C7 -3.3(3)
Er4 Er1 S1 C7 -101.6(3)
Er5 Er1 S1 C7 -56.9(4)
O13 Er2 S2 C17 90.0(4)
O12 Er2 S2 C17 166.5(3)
O7 Er2 S2 C17 -131.8(4)
O8 Er2 S2 C17 28.1(4)
O1 Er2 S2 C17 -100.7(3)
O2 Er2 S2 C17 1.1(3)
O5 Er2 S2 C17 -51.1(3)
Er1 Er2 S2 C17 -99.8(3)
Er3 Er2 S2 C17 -2.6(3)
Er5 Er2 S2 C17 -51.6(4)
O13 Er2 S2 C9 -165.0(4)
O12 Er2 S2 C9 -88.5(4)
O7 Er2 S2 C9 -26.8(4)
O8 Er2 S2 C9 133.1(4)
O1 Er2 S2 C9 4.3(4)
O2 Er2 S2 C9 106.1(4)
O5 Er2 S2 C9 53.9(4)
Er1 Er2 S2 C9 5.2(3)
Er3 Er2 S2 C9 102.5(3)
Er5 Er2 S2 C9 53.4(4)
O14 Er3 S3 C27 161.4(3)
O15 Er3 S3 C27 85.6(3)
O8 Er3 S3 C27 -136.7(4)
O9 Er3 S3 C27 28.3(4)
O2 Er3 S3 C27 -105.8(3)
O3 Er3 S3 C27 -4.4(3)
O5 Er3 S3 C27 -54.4(3)
Er2 Er3 S3 C27 -103.0(3)
Er4 Er3 S3 C27 -4.7(3)
Er5 Er3 S3 C27 -54.0(4)
O14 Er3 S3 C19 -94.3(3)
O15 Er3 S3 C19 -170.2(3)
O8 Er3 S3 C19 -32.4(4)
O9 Er3 S3 C19 132.6(3)
O2 Er3 S3 C19 -1.5(3)
O3 Er3 S3 C19 99.8(3)
O5 Er3 S3 C19 49.9(3)
Er2 Er3 S3 C19 1.2(3)
Er4 Er3 S3 C19 99.6(3)
Er5 Er3 S3 C19 50.2(4)
O16 Er4 S4 C37 162.6(4)
O17 Er4 S4 C37 85.1(4)
O9 Er4 S4 C37 -134.4(4)
O6 Er4 S4 C37 28.9(4)
O4 Er4 S4 C37 -2.0(3)
O3 Er4 S4 C37 -101.7(3)
O5 Er4 S4 C37 -52.8(3)
Er1 Er4 S4 C37 -4.0(3)
Er3 Er4 S4 C37 -101.3(3)
Er5 Er4 S4 C37 -55.1(4)
O16 Er4 S4 C29 -93.6(3)
O17 Er4 S4 C29 -171.2(3)
O9 Er4 S4 C29 -30.6(4)
O6 Er4 S4 C29 132.6(4)
O4 Er4 S4 C29 101.7(3)
O3 Er4 S4 C29 2.0(3)
O5 Er4 S4 C29 50.9(3)
Er1 Er4 S4 C29 99.8(3)
Er3 Er4 S4 C29 2.5(3)
Er5 Er4 S4 C29 48.6(4)
C3 C4 C5 C10 19(2)
C1 C4 C5 C10 -106.2(15)
C2 C4 C5 C10 131.1(14)
C3 C4 C5 C6 -162.1(13)
C1 C4 C5 C6 73.0(16)
C2 C4 C5 C6 -49.7(18)
C10 C5 C6 C7 3.3(18)
C4 C5 C6 C7 -176.0(11)
C5 C6 C7 C8 -0.2(17)
C5 C6 C7 S1 -178.4(9)
C39 S1 C7 C8 -99.6(8)
Er1 S1 C7 C8 2.4(8)
C39 S1 C7 C6 78.6(9)
Er1 S1 C7 C6 -179.4(8)
Er2 O1 C8 C7 -179.6(6)
Er1 O1 C8 C7 -4.1(13)
Er2 O1 C8 C9 2.8(13)
Er1 O1 C8 C9 178.3(6)
C6 C7 C8 O1 -178.0(9)
S1 C7 C8 O1 0.1(13)
C6 C7 C8 C9 -0.4(14)
S1 C7 C8 C9 177.8(7)
O1 C8 C9 C10 175.5(9)
C7 C8 C9 C10 -2.2(15)
O1 C8 C9 S2 3.3(13)
C7 C8 C9 S2 -174.4(7)
C17 S2 C9 C10 -76.7(9)
Er2 S2 C9 C10 -177.7(8)
C17 S2 C9 C8 95.5(8)
Er2 S2 C9 C8 -5.5(8)
C6 C5 C10 C9 -6.1(18)
C4 C5 C10 C9 173.2(12)
C8 C9 C10 C5 5.7(17)
S2 C9 C10 C5 177.8(9)
C12 C14 C15 C20 40.4(17)
C11 C14 C15 C20 147.6(13)
C13 C14 C15 C20 -99.0(14)
C12 C14 C15 C16 -135.1(13)
C11 C14 C15 C16 -27.9(17)
C13 C14 C15 C16 85.5(14)
C20 C15 C16 C17 3.5(16)
C14 C15 C16 C17 179.2(10)
C15 C16 C17 C18 -0.3(14)
C15 C16 C17 S2 -179.4(8)
C9 S2 C17 C16 77.4(8)
Er2 S2 C17 C16 178.3(7)
C9 S2 C17 C18 -101.7(7)
Er2 S2 C17 C18 -0.7(7)
Er3 O2 C18 C19 -4.3(12)
Er2 O2 C18 C19 -174.7(6)
Er3 O2 C18 C17 172.9(5)
Er2 O2 C18 C17 2.5(11)
C16 C17 C18 O2 -179.7(8)
S2 C17 C18 O2 -0.6(11)
C16 C17 C18 C19 -2.2(12)
S2 C17 C18 C19 176.9(6)
O2 C18 C19 C20 178.8(8)
C17 C18 C19 C20 1.5(13)
O2 C18 C19 S3 1.8(12)
C17 C18 C19 S3 -175.5(6)
C27 S3 C19 C18 101.0(7)
Er3 S3 C19 C18 0.6(7)
C27 S3 C19 C20 -76.2(8)
Er3 S3 C19 C20 -176.6(7)
C16 C15 C20 C19 -4.3(16)
C14 C15 C20 C19 -180.0(10)
C18 C19 C20 C15 1.9(15)
S3 C19 C20 C15 178.8(8)
C23 C24 C25 C30 -115.2(14)
C21 C24 C25 C30 123.8(15)
C22 C24 C25 C30 8.4(17)
C23 C24 C25 C26 64.7(16)
C21 C24 C25 C26 -56.3(16)
C22 C24 C25 C26 -171.8(10)
C30 C25 C26 C27 0.6(13)
C24 C25 C26 C27 -179.3(9)
C25 C26 C27 C28 1.7(14)
C25 C26 C27 S3 -176.9(7)
C19 S3 C27 C26 84.4(8)
Er3 S3 C27 C26 -175.5(7)
C19 S3 C27 C28 -94.3(7)
Er3 S3 C27 C28 5.9(7)
Er4 O3 C28 C29 6.2(11)
Er3 O3 C28 C29 -179.0(6)
Er4 O3 C28 C27 -176.8(6)
Er3 O3 C28 C27 -2.1(11)
C26 C27 C28 O3 177.5(8)
S3 C27 C28 O3 -4.0(11)
C26 C27 C28 C29 -5.4(13)
S3 C27 C28 C29 173.1(6)
O3 C28 C29 C30 -176.2(8)
C27 C28 C29 C30 6.7(12)
O3 C28 C29 S4 -2.8(11)
C27 C28 C29 S4 -179.9(6)
C37 S4 C29 C28 99.9(7)
Er4 S4 C29 C28 -0.5(7)
C37 S4 C29 C30 -86.7(7)
Er4 S4 C29 C30 172.9(6)
C26 C25 C30 C29 1.0(14)
C24 C25 C30 C29 -179.2(10)
C28 C29 C30 C25 -4.9(14)
S4 C29 C30 C25 -178.3(8)
C32 C34 C35 C36 3(2)
C33 C34 C35 C36 117.4(14)
C31 C34 C35 C36 -121.4(15)
C32 C34 C35 C40 -171.7(13)
C33 C34 C35 C40 -57.0(15)
C31 C34 C35 C40 64.2(17)
C40 C35 C36 C37 -2.7(17)
C34 C35 C36 C37 -177.2(11)
C35 C36 C37 C38 4.2(16)
C35 C36 C37 S4 -177.1(9)
C29 S4 C37 C36 83.3(8)
Er4 S4 C37 C36 -176.2(7)
C29 S4 C37 C38 -98.1(7)
Er4 S4 C37 C38 2.5(7)
Er4 O4 C38 C37 -1.3(13)
Er1 O4 C38 C37 177.8(6)
Er4 O4 C38 C39 -180.0(6)
Er1 O4 C38 C39 -0.9(12)
C36 C37 C38 O4 177.1(9)
S4 C37 C38 O4 -1.5(12)
C36 C37 C38 C39 -4.1(13)
S4 C37 C38 C39 177.3(6)
O4 C38 C39 C40 -178.3(9)
C37 C38 C39 C40 2.9(13)
O4 C38 C39 S1 2.3(12)
C37 C38 C39 S1 -176.5(7)
C7 S1 C39 C40 -80.7(8)
Er1 S1 C39 C40 178.4(7)
C7 S1 C39 C38 98.7(8)
Er1 S1 C39 C38 -2.2(8)
C36 C35 C40 C39 1.5(16)
C34 C35 C40 C39 176.1(11)
C38 C39 C40 C35 -1.7(15)
S1 C39 C40 C35 177.7(8)
Er1 O10 C42 C43 2.1(19)
Er1 O10 C42 C41 -177.7(9)
O10 C42 C43 C44 -9(2)
C41 C42 C43 C44 171.2(12)
Er1 O11 C44 C43 2.0(16)
Er1 O11 C44 C45 -176.7(8)
C42 C43 C44 O11 6.5(19)
C42 C43 C44 C45 -174.9(13)
Er2 O12 C47 C46 -167.9(10)
Er2 O12 C47 C48 -5(2)
O12 C47 C48 C49 15(2)
C46 C47 C48 C49 179.9(16)
C47 C48 C49 O13 -13(3)
C47 C48 C49 C50 -178.9(13)
Er2 O13 C49 C48 -1(2)
Er2 O13 C49 C50 167.0(8)
Er3 O14 C52 C53 -8(2)
Er3 O14 C52 C51 -176.9(10)
O14 C52 C53 C54 5(2)
C51 C52 C53 C54 172.9(15)
Er3 O15 C54 C53 3(2)
Er3 O15 C54 C55 -173.3(12)
C52 C53 C54 O15 -2(2)
C52 C53 C54 C55 174.0(17)
Er4 O16 C57 C58 -9.7(18)
Er4 O16 C57 C56 170.4(8)
O16 C57 C58 C59 0(2)
C56 C57 C58 C59 179.6(12)
Er4 O17 C59 C58 7(2)
Er4 O17 C59 C60 -177.0(8)
C57 C58 C59 O17 1(2)
C57 C58 C59 C60 -173.8(13)
Er5 O18 C62 C63 -22.6(15)
Er5 O18 C62 C61 157.4(8)
O18 C62 C63 C64 -6.3(17)
C61 C62 C63 C64 173.7(11)
Er5 O19 C64 C63 15.9(14)
Er5 O19 C64 C65 -156.9(7)
C62 C63 C64 O19 9.8(16)
C62 C63 C64 C65 -177.3(9)
Er5 O20 C67 C68 -11(2)
Er5 O20 C67 C66 168.7(10)
O20 C67 C68 C69 -12(3)
C66 C67 C68 C69 167.8(16)
Er5 O21 C69 C68 22(2)
Er5 O21 C69 C70 -156.4(9)
C67 C68 C69 O21 7(3)
C67 C68 C69 C70 -175.2(15)
